data_7236773
loop_
_publ_author_name
'Oda, Kazuma'
'Hiroto, Satoru'
'Shinokubo, Hiroshi'

_publ_section_title
;
 NIR mechanochromic behaviours of a tetracyanoethylene-bridged
 hexa-peri-hexabenzocoronene dimer and trimer through dissociation of C--C
 bonds
;
_journal_issue 22
_journal_name_full 'Journal of Materials Chemistry C'
_journal_page_first 5310
_journal_paper_doi 10.1039/C7TC01270E
_journal_volume 5
_journal_year 2017
_chemical_formula_sum 'C180 H131 Cl0 N4 S0'
_chemical_formula_weight 2349.89
_space_group_crystal_system triclinic
_space_group_IT_number 2
_space_group_name_Hall '-P 1'
_space_group_name_H-M_alt 'P -1'
_atom_sites_solution_hydrogens geom
_atom_sites_solution_primary direct
_atom_sites_solution_secondary difmap
_audit_creation_method SHELXL-97
_audit_update_record
;
2017-03-11 deposited with the CCDC.
2017-05-01 downloaded from the CCDC.
;
_cell_angle_alpha 95.064(2)
_cell_angle_beta 98.276(2)
_cell_angle_gamma 110.727(2)
_cell_formula_units_Z 4
_cell_length_a 22.5096(6)
_cell_length_b 23.7690(6)
_cell_length_c 33.7136(6)
_cell_measurement_reflns_used 30465
_cell_measurement_temperature 93(2)
_cell_measurement_theta_max 30.3830
_cell_measurement_theta_min 1.8910
_cell_volume 16504.7(7)
_computing_cell_refinement 'CrysAlisPro 1.171.38.41 (Rigaku OD, 2015)'
_computing_data_collection 'CrysAlisPro 1.171.38.41 (Rigaku OD, 2015)'
_computing_data_reduction 'CrysAlisPro 1.171.38.41 (Rigaku OD, 2015)'
_computing_structure_refinement 'SHELXL-97 (Sheldrick, 1997)'
_computing_structure_solution 'SHELXS-97 (Sheldrick, 1990)'
_diffrn_ambient_temperature 93(2)
_diffrn_measured_fraction_theta_full 0.996
_diffrn_measured_fraction_theta_max 0.996
_diffrn_measurement_device_type 'Rigaku Saturn724'
_diffrn_measurement_method '\w scans'
_diffrn_radiation_monochromator graphite
_diffrn_radiation_source 'fine-focus sealed tube'
_diffrn_radiation_type MoK\a
_diffrn_radiation_wavelength 0.71073
_diffrn_reflns_av_R_equivalents 0.0626
_diffrn_reflns_av_sigmaI/netI 0.1023
_diffrn_reflns_limit_h_max 26
_diffrn_reflns_limit_h_min -26
_diffrn_reflns_limit_k_max 28
_diffrn_reflns_limit_k_min -28
_diffrn_reflns_limit_l_max 40
_diffrn_reflns_limit_l_min -40
_diffrn_reflns_number 139187
_diffrn_reflns_theta_full 25.00
_diffrn_reflns_theta_max 25.00
_diffrn_reflns_theta_min 1.80
_exptl_absorpt_coefficient_mu 0.054
_exptl_absorpt_correction_T_max 1.00000
_exptl_absorpt_correction_T_min 0.72119
_exptl_absorpt_correction_type multi-scan
_exptl_absorpt_process_details
;
CrysAlisPro 1.171.38.41 (Rigaku Oxford Diffraction, 2015)
Empirical absorption correction using spherical harmonics,
 implemented in SCALE3 ABSPACK scaling algorithm.
;
_exptl_crystal_colour 'clear light yellow'
_exptl_crystal_density_diffrn 0.946
_exptl_crystal_density_method 'not measured'
_exptl_crystal_description prism
_exptl_crystal_F_000 4956
_exptl_crystal_size_max 0.160
_exptl_crystal_size_mid 0.100
_exptl_crystal_size_min 0.030
_refine_diff_density_max 0.614
_refine_diff_density_min -0.325
_refine_diff_density_rms 0.068
_refine_ls_extinction_method none
_refine_ls_goodness_of_fit_ref 0.970
_refine_ls_hydrogen_treatment mixed
_refine_ls_matrix_type full
_refine_ls_number_parameters 3389
_refine_ls_number_reflns 57893
_refine_ls_number_restraints 2922
_refine_ls_restrained_S_all 0.961
_refine_ls_R_factor_all 0.1620
_refine_ls_R_factor_gt 0.0967
_refine_ls_shift/su_max 0.016
_refine_ls_shift/su_mean 0.000
_refine_ls_structure_factor_coef Fsqd
_refine_ls_weighting_details 'calc w=1/[\s^2^(Fo^2^)+(0.1555P)^2^+0.0000P] where P=(Fo^2^+2Fc^2^)/3'
_refine_ls_weighting_scheme calc
_refine_ls_wR_factor_gt 0.2599
_refine_ls_wR_factor_ref 0.2915
_reflns_number_gt 26182
_reflns_number_total 57893
_reflns_threshold_expression >2sigma(I)
_cod_data_source_file c7tc01270e2.cif
_cod_data_source_block 160901hbcdimervm6_2_a
_cod_database_code 7236773

loop_
_symmetry_equiv_pos_as_xyz
'x, y, z'
'-x, -y, -z'

loop_
_atom_site_label
_atom_site_type_symbol
_atom_site_fract_x
_atom_site_fract_y
_atom_site_fract_z
_atom_site_U_iso_or_equiv
_atom_site_adp_type
_atom_site_occupancy
_atom_site_symmetry_multiplicity
_atom_site_calc_flag
_atom_site_refinement_flags
_atom_site_disorder_assembly
_atom_site_disorder_group
C1 C 0.37167(18) 0.32205(16) 0.16824(11) 0.0391(9) Uani 1 1 d U . .
C2 C 0.34000(17) 0.26004(17) 0.16114(11) 0.0412(9) Uani 1 1 d U . .
H1 H 0.3341 0.2386 0.1830 0.049 Uiso 1 1 calc R . .
C3 C 0.31632(17) 0.22845(16) 0.12138(11) 0.0394(9) Uani 1 1 d U . .
C4 C 0.32175(16) 0.26148(15) 0.08845(10) 0.0334(8) Uani 1 1 d U . .
C5 C 0.35424(17) 0.32498(16) 0.09611(11) 0.0382(8) Uani 1 1 d U . .
C6 C 0.37894(18) 0.35346(17) 0.13582(11) 0.0402(9) Uani 1 1 d U . .
H2 H 0.4013 0.3954 0.1407 0.048 Uiso 1 1 calc R . .
C7 C 0.27684(17) 0.12609(16) 0.14424(11) 0.0397(9) Uani 1 1 d U . .
H3 H 0.2904 0.1457 0.1709 0.048 Uiso 1 1 calc R . .
C8 C 0.24950(18) 0.06375(16) 0.13718(11) 0.0396(9) Uani 1 1 d U . .
C9 C 0.23115(17) 0.03477(16) 0.09734(10) 0.0386(9) Uani 1 1 d U . .
H4 H 0.2140 -0.0075 0.0922 0.046 Uiso 1 1 calc R . .
C10 C 0.23774(17) 0.06759(16) 0.06442(11) 0.0387(9) Uani 1 1 d U . .
C11 C 0.26410(16) 0.13152(16) 0.07236(10) 0.0352(8) Uani 1 1 d U . .
C12 C 0.28505(17) 0.16120(16) 0.11295(10) 0.0362(8) Uani 1 1 d U . .
C13 C 0.21866(17) 0.03666(16) 0.02210(10) 0.0364(8) Uani 1 1 d U . .
C14 C 0.20163(18) -0.02551(17) 0.01220(11) 0.0425(9) Uani 1 1 d U . .
H5 H 0.2029 -0.0485 0.0330 0.051 Uiso 1 1 calc R . .
C15 C 0.18257(18) -0.05511(16) -0.02781(11) 0.0407(9) Uani 1 1 d U . .
C16 C 0.18070(18) -0.02009(17) -0.05808(11) 0.0418(9) Uani 1 1 d U . .
H6 H 0.1669 -0.0392 -0.0849 0.050 Uiso 1 1 calc R . .
C17 C 0.19854(17) 0.04268(16) -0.05022(10) 0.0367(8) Uani 1 1 d U . .
C18 C 0.21890(17) 0.07139(16) -0.00944(11) 0.0374(8) Uani 1 1 d U . .
C19 C 0.19619(17) 0.07808(17) -0.08360(11) 0.0400(9) Uani 1 1 d U . .
C20 C 0.17796(18) 0.05191(17) -0.12374(11) 0.0413(9) Uani 1 1 d U . .
H7 H 0.1674 0.0102 -0.1301 0.050 Uiso 1 1 calc R . .
C21 C 0.17465(19) 0.08612(18) -0.15570(11) 0.0477(10) Uani 1 1 d U . .
C22 C 0.18884(18) 0.14823(17) -0.14560(12) 0.0455(10) Uani 1 1 d U . .
H8 H 0.1867 0.1714 -0.1662 0.055 Uiso 1 1 calc R . .
C23 C 0.20601(17) 0.17641(16) -0.10558(10) 0.0383(9) Uani 1 1 d U . .
C24 C 0.21335(17) 0.14194(16) -0.07359(10) 0.0388(9) Uani 1 1 d U . .
C25 C 0.25423(18) 0.27030(17) -0.05552(11) 0.0400(9) Uani 1 1 d U . .
C26 C 0.22266(17) 0.24232(17) -0.09459(11) 0.0403(9) Uani 1 1 d U . .
C27 C 0.20789(18) 0.27711(17) -0.12371(11) 0.0429(9) Uani 1 1 d U . .
H9 H 0.1878 0.2581 -0.1500 0.051 Uiso 1 1 calc R . .
C28 C 0.22288(18) 0.33891(17) -0.11370(11) 0.0412(9) Uani 1 1 d U . .
C29 C 0.25897(19) 0.36743(18) -0.07534(11) 0.0454(10) Uani 1 1 d U . .
H10 H 0.2714 0.4093 -0.0688 0.055 Uiso 1 1 calc R . .
C30 C 0.27688(19) 0.33522(17) -0.04677(11) 0.0444(9) Uani 1 1 d U . .
C31 C 0.35856(18) 0.35934(17) 0.06223(11) 0.0415(9) Uani 1 1 d U . .
C32 C 0.32221(18) 0.32998(16) 0.02334(11) 0.0393(9) Uani 1 1 d U . .
C33 C 0.31828(18) 0.36434(16) -0.00776(10) 0.0404(9) Uani 1 1 d U . .
C34 C 0.35522(18) 0.42626(17) -0.00153(11) 0.0428(9) Uani 1 1 d U . .
H11 H 0.3540 0.4486 -0.0227 0.051 Uiso 1 1 calc R . .
C35 C 0.39369(18) 0.45523(17) 0.03557(11) 0.0421(9) Uani 1 1 d U A .
C36 C 0.39614(18) 0.42280(16) 0.06763(11) 0.0427(9) Uani 1 1 d U . .
H12 H 0.4223 0.4425 0.0926 0.051 Uiso 1 1 calc R . .
C37 C 0.26656(16) 0.16628(15) 0.03930(10) 0.0327(8) Uani 1 1 d U . .
C38 C 0.24158(16) 0.13648(16) -0.00079(10) 0.0347(8) Uani 1 1 d U . .
C39 C 0.23882(17) 0.17155(16) -0.03281(10) 0.0365(8) Uani 1 1 d U . .
C40 C 0.26206(17) 0.23534(17) -0.02457(11) 0.0402(9) Uani 1 1 d U . .
C41 C 0.29199(18) 0.26547(17) 0.01546(11) 0.0416(9) Uani 1 1 d U . .
C42 C 0.29353(17) 0.23050(16) 0.04781(10) 0.0374(8) Uani 1 1 d U . .
C43 C 0.31767(19) 0.53497(18) 0.02733(12) 0.0484(10) Uani 1 1 d U . .
C44 C 0.3168(2) 0.56694(19) -0.00621(13) 0.0532(11) Uani 1 1 d U A -4
H13 H 0.3530 0.6007 -0.0077 0.064 Uiso 1 1 calc R . .
C45 C 0.2629(2) 0.54865(19) -0.03678(12) 0.0492(10) Uani 1 1 d U . .
C46 C 0.20713(19) 0.49894(18) -0.03380(11) 0.0456(9) Uani 1 1 d U A .
C47 C 0.20749(18) 0.46537(17) -0.00232(12) 0.0457(10) Uani 1 1 d U . .
C48 C 0.26315(19) 0.48405(17) 0.02900(12) 0.0456(10) Uani 1 1 d U A .
H14 H 0.2633 0.4623 0.0506 0.055 Uiso 1 1 calc R . .
C49 C 0.3192(2) 0.6269(2) -0.07687(13) 0.0585(11) Uani 1 1 d U . .
H15 H 0.3566 0.6360 -0.0576 0.070 Uiso 1 1 calc R A .
C50 C 0.3218(2) 0.6587(2) -0.10928(14) 0.0621(11) Uani 1 1 d U A .
C51 C 0.2635(2) 0.6453(2) -0.13685(14) 0.0620(12) Uani 1 1 d U . .
H16 H 0.2640 0.6669 -0.1586 0.074 Uiso 1 1 calc R A .
C52 C 0.2051(2) 0.6010(2) -0.13297(13) 0.0543(10) Uani 1 1 d U A .
C53 C 0.2051(2) 0.5671(2) -0.10035(13) 0.0517(10) Uani 1 1 d U . .
C54 C 0.26332(19) 0.58239(19) -0.07207(13) 0.0508(10) Uani 1 1 d U A .
C55 C 0.1460(2) 0.5902(2) -0.15956(13) 0.0589(11) Uani 1 1 d U . .
C56 C 0.1419(2) 0.6230(2) -0.19261(14) 0.0648(12) Uani 1 1 d U A .
H17 H 0.1794 0.6532 -0.1966 0.078 Uiso 1 1 calc R . .
C57 C 0.0856(2) 0.6122(2) -0.21849(15) 0.0666(12) Uani 1 1 d U . .
C58 C 0.0286(2) 0.5680(2) -0.21270(15) 0.0687(13) Uani 1 1 d U A .
H18 H -0.0100 0.5604 -0.2304 0.082 Uiso 1 1 calc R . .
C59 C 0.0293(2) 0.5351(2) -0.18064(14) 0.0621(11) Uani 1 1 d U . .
C60 C 0.0865(2) 0.5441(2) -0.15505(13) 0.0526(10) Uani 1 1 d U A .
C61 C -0.0292(2) 0.4507(2) -0.14510(13) 0.0544(10) Uani 1 1 d U . .
C62 C -0.0326(2) 0.4867(2) -0.17533(14) 0.0640(12) Uani 1 1 d U A .
C63 C -0.0915(2) 0.4782(2) -0.19866(16) 0.0739(14) Uani 1 1 d U . .
H19 H -0.0924 0.5026 -0.2187 0.089 Uiso 1 1 calc R A .
C64 C -0.1486(2) 0.4357(2) -0.19398(15) 0.0713(13) Uani 1 1 d U A .
C65 C -0.1455(2) 0.3987(2) -0.16437(14) 0.0656(12) Uani 1 1 d U . .
H20 H -0.1834 0.3692 -0.1604 0.079 Uiso 1 1 calc R A .
C66 C -0.0859(2) 0.4052(2) -0.14034(14) 0.0644(12) Uani 1 1 d U A .
C67 C -0.0234(2) 0.33660(19) -0.05411(13) 0.0595(12) Uani 1 1 d U . .
C68 C -0.0251(2) 0.37537(18) -0.08423(13) 0.0525(10) Uani 1 1 d U A .
C69 C -0.0834(2) 0.3651(2) -0.10992(15) 0.0702(13) Uani 1 1 d U . .
C70 C -0.1373(3) 0.3146(2) -0.10790(18) 0.100(2) Uani 1 1 d U A .
H21 H -0.1749 0.3054 -0.1269 0.120 Uiso 1 1 calc R . .
C71 C -0.1370(3) 0.2784(3) -0.0792(2) 0.113(2) Uani 1 1 d U . .
C72 C -0.0800(2) 0.2897(2) -0.05239(17) 0.0943(19) Uani 1 1 d U A .
H22 H -0.0799 0.2649 -0.0326 0.113 Uiso 1 1 calc R . .
C73 C 0.1517(2) 0.37374(18) 0.02844(12) 0.0532(11) Uani 1 1 d U . .
H23 H 0.1902 0.3819 0.0465 0.064 Uiso 1 1 calc R A .
C74 C 0.15037(19) 0.41307(18) -0.00047(12) 0.0475(10) Uani 1 1 d U A .
C75 C 0.0925(2) 0.39843(18) -0.02896(12) 0.0480(10) Uani 1 1 d U . .
C76 C 0.03675(19) 0.34902(18) -0.02670(12) 0.0476(10) Uani 1 1 d U A .
C77 C 0.0401(2) 0.31272(18) 0.00359(12) 0.0512(10) Uani 1 1 d U . .
H24 H 0.0030 0.2805 0.0057 0.061 Uiso 1 1 calc R A .
C78 C 0.0985(2) 0.32381(18) 0.03096(12) 0.0516(10) Uani 1 1 d U A .
C79 C 0.14767(18) 0.48438(17) -0.06439(11) 0.0422(9) Uani 1 1 d U . .
C80 C 0.14691(19) 0.51938(18) -0.09568(12) 0.0460(9) Uani 1 1 d U A .
C81 C 0.0885(2) 0.50678(19) -0.12276(12) 0.0498(10) Uani 1 1 d U . .
C82 C 0.0307(2) 0.45988(18) -0.11942(12) 0.0471(9) Uani 1 1 d U A .
C83 C 0.0335(2) 0.42377(18) -0.08771(12) 0.0482(10) Uani 1 1 d U . .
C84 C 0.09196(19) 0.43598(17) -0.05992(12) 0.0454(9) Uani 1 1 d U A .
C85 C 0.41264(19) 0.71452(18) 0.47073(12) 0.0492(10) Uani 1 1 d U . .
C86 C 0.46938(18) 0.76303(17) 0.47090(12) 0.0450(10) Uani 1 1 d U . .
H114 H 0.4892 0.7644 0.4484 0.054 Uiso 1 1 calc R . .
C87 C 0.49787(17) 0.81001(17) 0.50371(12) 0.0418(9) Uani 1 1 d U . .
C88 C 0.46786(17) 0.80815(17) 0.53791(11) 0.0409(9) Uani 1 1 d U . .
C89 C 0.41189(18) 0.75575(17) 0.53876(12) 0.0458(10) Uani 1 1 d U . .
C90 C 0.38513(18) 0.71169(18) 0.50492(12) 0.0466(10) Uani 1 1 d U . .
H115 H 0.3473 0.6790 0.5052 0.056 Uiso 1 1 calc R . .
C91 C 0.33780(19) 0.69684(19) 0.58101(13) 0.0546(11) Uani 1 1 d U . .
H125 H 0.3260 0.6626 0.5616 0.066 Uiso 1 1 calc R . .
C92 C 0.3087(2) 0.69222(19) 0.61464(13) 0.0550(11) Uani 1 1 d U . .
C93 C 0.32652(19) 0.74454(19) 0.64280(14) 0.0566(11) Uani 1 1 d U . .
H116 H 0.3059 0.7427 0.6649 0.068 Uiso 1 1 calc R . .
C94 C 0.37404(19) 0.79960(18) 0.63916(13) 0.0496(10) Uani 1 1 d U . .
C95 C 0.40517(17) 0.80165(17) 0.60565(12) 0.0435(9) Uani 1 1 d U . .
C96 C 0.38437(18) 0.75128(17) 0.57524(12) 0.0459(10) Uani 1 1 d U . .
C97 C 0.39108(18) 0.85402(17) 0.66878(12) 0.0461(9) Uani 1 1 d U . .
C98 C 0.3574(2) 0.85627(19) 0.69947(14) 0.0549(11) Uani 1 1 d U . .
H117 H 0.3217 0.8218 0.7006 0.066 Uiso 1 1 calc R . .
C99 C 0.3731(2) 0.90631(19) 0.72867(14) 0.0576(11) Uani 1 1 d U . .
C100 C 0.4262(2) 0.95906(19) 0.72601(14) 0.0573(11) Uani 1 1 d U . .
H118 H 0.4375 0.9938 0.7449 0.069 Uiso 1 1 calc R . .
C101 C 0.46162(19) 0.95969(17) 0.69564(13) 0.0481(10) Uani 1 1 d U . .
C102 C 0.44385(18) 0.90770(17) 0.66562(12) 0.0439(9) Uani 1 1 d U . .
C103 C 0.55488(18) 1.01295(16) 0.66204(12) 0.0423(9) Uani 1 1 d U . .
C104 C 0.51859(19) 1.01319(17) 0.69367(13) 0.0476(10) Uani 1 1 d U . .
C105 C 0.5403(2) 1.06398(18) 0.72316(13) 0.0545(11) Uani 1 1 d U . .
H119 H 0.5167 1.0643 0.7437 0.065 Uiso 1 1 calc R . .
C106 C 0.5948(2) 1.11377(19) 0.72351(14) 0.0563(11) Uani 1 1 d U . .
C107 C 0.6293(2) 1.11316(18) 0.69255(13) 0.0518(10) Uani 1 1 d U . .
H120 H 0.6666 1.1467 0.6926 0.062 Uiso 1 1 calc R . .
C108 C 0.61022(18) 1.06471(17) 0.66177(12) 0.0447(9) Uani 1 1 d U . .
C109 C 0.65733(16) 1.01421(16) 0.56476(11) 0.0357(8) Uani 1 1 d U . .
C110 C 0.62398(17) 1.01290(16) 0.59758(11) 0.0370(8) Uani 1 1 d U . .
C111 C 0.64500(17) 1.06510(16) 0.62799(11) 0.0400(9) Uani 1 1 d U . .
C112 C 0.69870(18) 1.11560(18) 0.62505(12) 0.0472(10) Uani 1 1 d U . .
H121 H 0.7131 1.1494 0.6451 0.057 Uiso 1 1 calc R . .
C113 C 0.73129(18) 1.11692(17) 0.59295(12) 0.0458(9) Uani 1 1 d U . .
C114 C 0.71051(17) 1.06709(16) 0.56370(12) 0.0413(9) Uani 1 1 d U . .
H122 H 0.7324 1.0682 0.5422 0.050 Uiso 1 1 calc R . .
C115 C 0.64861(18) 0.91034(18) 0.47067(11) 0.0445(9) Uani 1 1 d U . .
C116 C 0.59251(19) 0.86154(17) 0.47254(11) 0.0441(9) Uani 1 1 d U . .
H123 H 0.5775 0.8280 0.4522 0.053 Uiso 1 1 calc R . .
C117 C 0.55806(17) 0.86121(17) 0.50395(11) 0.0402(9) Uani 1 1 d U . .
C118 C 0.58045(17) 0.91034(17) 0.53504(11) 0.0393(9) Uani 1 1 d U . .
C119 C 0.63648(17) 0.96236(16) 0.53326(11) 0.0375(8) Uani 1 1 d U . .
C120 C 0.66872(17) 0.95996(17) 0.50125(11) 0.0426(9) Uani 1 1 d U . .
H124 H 0.7056 0.9933 0.5003 0.051 Uiso 1 1 calc R . .
C121 C 0.54743(16) 0.90990(16) 0.56911(11) 0.0354(8) Uani 1 1 d U . .
C122 C 0.49191(17) 0.85770(16) 0.56999(11) 0.0369(8) Uani 1 1 d U . .
C123 C 0.45847(17) 0.85723(17) 0.60270(12) 0.0410(9) Uani 1 1 d U . .
C124 C 0.47831(17) 0.90830(16) 0.63282(11) 0.0379(8) Uani 1 1 d U . .
C125 C 0.53447(17) 0.96033(16) 0.63096(11) 0.0387(9) Uani 1 1 d U . .
C126 C 0.56823(16) 0.96067(15) 0.59915(11) 0.0347(8) Uani 1 1 d U . .
C127 C 1.03687(19) 0.82404(18) 0.52984(12) 0.0468(10) Uani 1 1 d U . .
C128 C 1.00461(19) 0.80997(18) 0.49006(12) 0.0491(10) Uani 1 1 d U . .
H102 H 1.0283 0.8109 0.4695 0.059 Uiso 1 1 calc R . .
C129 C 0.93740(19) 0.79425(18) 0.47940(11) 0.0454(9) Uani 1 1 d U . .
C130 C 0.90182(18) 0.79056(17) 0.51101(11) 0.0420(9) Uani 1 1 d U . .
C131 C 0.93340(18) 0.80535(17) 0.55152(11) 0.0409(9) Uani 1 1 d U . .
C132 C 0.99952(19) 0.82199(18) 0.55996(12) 0.0480(10) Uani 1 1 d U . .
H103 H 1.0204 0.8324 0.5869 0.058 Uiso 1 1 calc R . .
C133 C 0.92733(19) 0.82270(18) 0.62486(11) 0.0470(10) Uani 1 1 d U . .
H104 H 0.9718 0.8330 0.6315 0.056 Uiso 1 1 calc R . .
C134 C 0.89647(18) 0.80447(17) 0.58407(11) 0.0414(9) Uani 1 1 d U . .
C135 C 0.82888(18) 0.78808(17) 0.57400(11) 0.0393(9) Uani 1 1 d U . .
C136 C 0.79334(17) 0.79222(16) 0.60530(10) 0.0374(8) Uani 1 1 d U . .
C137 C 0.82608(17) 0.80957(17) 0.64485(11) 0.0433(9) Uani 1 1 d U . .
H105 H 0.8026 0.8106 0.6653 0.052 Uiso 1 1 calc R . .
C138 C 0.89266(18) 0.82568(18) 0.65563(11) 0.0437(9) Uani 1 1 d U . .
C139 C 0.72380(18) 0.77634(17) 0.59472(11) 0.0393(9) Uani 1 1 d U . .
C140 C 0.69119(18) 0.75177(16) 0.55434(11) 0.0396(9) Uani 1 1 d U B .
C141 C 0.62340(18) 0.73270(17) 0.54533(11) 0.0401(9) Uani 1 1 d U . .
C142 C 0.59007(19) 0.74658(17) 0.57404(11) 0.0428(9) Uani 1 1 d U . .
H106 H 0.5459 0.7379 0.5668 0.051 Uiso 1 1 calc R . .
C143 C 0.62169(18) 0.77297(17) 0.61301(11) 0.0412(9) Uani 1 1 d U . .
C144 C 0.68747(18) 0.78663(17) 0.62289(11) 0.0416(9) Uani 1 1 d U . .
H107 H 0.7085 0.8034 0.6494 0.050 Uiso 1 1 calc R . .
C145 C 0.62608(19) 0.70094(18) 0.47348(11) 0.0461(10) Uani 1 1 d U . .
C146 C 0.5931(2) 0.67293(19) 0.43379(12) 0.0527(11) Uani 1 1 d U B .
C147 C 0.5260(2) 0.64186(18) 0.42649(12) 0.0537(11) Uani 1 1 d U . .
H108 H 0.5042 0.6229 0.4004 0.064 Uiso 1 1 calc R . .
C148 C 0.49220(19) 0.63912(18) 0.45750(12) 0.0484(10) Uani 1 1 d U . .
C149 C 0.52344(18) 0.66808(17) 0.49624(11) 0.0458(10) Uani 1 1 d U . .
H109 H 0.5003 0.6667 0.5171 0.055 Uiso 1 1 calc R . .
C150 C 0.58998(19) 0.69928(17) 0.50358(11) 0.0432(9) Uani 1 1 d U . .
C151 C 0.7331(2) 0.7148(2) 0.37790(12) 0.0598(12) Uani 1 1 d U . .
C152 C 0.6998(2) 0.6940(2) 0.33811(13) 0.0799(16) Uani 1 1 d U B .
H110 H 0.7229 0.6977 0.3171 0.096 Uiso 1 1 calc R . .
C153 C 0.6316(2) 0.6675(3) 0.32913(14) 0.0855(16) Uani 1 1 d U . .
C154 C 0.5988(2) 0.6600(2) 0.36039(13) 0.0774(15) Uani 1 1 d U B .
H111 H 0.5540 0.6405 0.3546 0.093 Uiso 1 1 calc R . .
C155 C 0.6299(2) 0.6805(2) 0.40078(12) 0.0583(12) Uani 1 1 d U . .
C156 C 0.6979(2) 0.70699(19) 0.40952(11) 0.0525(11) Uani 1 1 d U B .
C157 C 0.9385(2) 0.7904(2) 0.40546(12) 0.0559(11) Uani 1 1 d U . .
H112 H 0.9834 0.8054 0.4114 0.067 Uiso 1 1 calc R . .
C158 C 0.9065(2) 0.77798(19) 0.36486(12) 0.0569(11) Uani 1 1 d U . .
C159 C 0.8403(2) 0.7532(2) 0.35713(12) 0.0596(12) Uani 1 1 d U . .
H113 H 0.8191 0.7433 0.3302 0.072 Uiso 1 1 calc R . .
C160 C 0.8025(2) 0.7419(2) 0.38714(12) 0.0556(11) Uani 1 1 d U . .
C161 C 0.83645(19) 0.75789(19) 0.42792(11) 0.0510(10) Uani 1 1 d U . .
C162 C 0.9035(2) 0.78045(19) 0.43719(12) 0.0510(10) Uani 1 1 d U . .
C163 C 0.83189(18) 0.76934(17) 0.50097(11) 0.0416(9) Uani 1 1 d U . .
C164 C 0.79893(18) 0.75172(17) 0.46013(11) 0.0416(9) Uani 1 1 d U B .
C165 C 0.73116(19) 0.72871(18) 0.45088(11) 0.0457(10) Uani 1 1 d U . .
C166 C 0.69574(18) 0.72600(17) 0.48222(11) 0.0430(9) Uani 1 1 d U B .
C167 C 0.72803(19) 0.74790(17) 0.52254(11) 0.0445(9) Uani 1 1 d U . .
C168 C 0.79633(17) 0.76816(17) 0.53264(11) 0.0406(9) Uani 1 1 d U B .
C169 C 0.45265(19) 0.35806(17) 0.23370(11) 0.0421(9) Uani 1 1 d U . .
C170 C 0.39684(19) 0.35782(17) 0.21078(11) 0.0428(9) Uani 1 1 d U . .
C171 C 0.36372(19) 0.39252(18) 0.22447(11) 0.0457(9) Uani 1 1 d U . .
C172 C 0.3887(2) 0.42874(18) 0.26240(12) 0.0488(10) Uani 1 1 d U . .
H25 H 0.3658 0.4509 0.2723 0.059 Uiso 1 1 calc R . .
C173 C 0.4463(2) 0.43285(17) 0.28574(12) 0.0494(10) Uani 1 1 d U . .
C174 C 0.4777(2) 0.39619(18) 0.27087(11) 0.0466(10) Uani 1 1 d U . .
H26 H 0.5161 0.3974 0.2861 0.056 Uiso 1 1 calc R . .
C175 C 0.4755(2) 0.4760(2) 0.32532(13) 0.0668(13) Uani 1 1 d U . .
H42 H 0.5154 0.4726 0.3368 0.100 Uiso 1 1 calc R . .
H43 H 0.4460 0.4657 0.3438 0.100 Uiso 1 1 calc R . .
H44 H 0.4836 0.5170 0.3204 0.100 Uiso 1 1 calc R . .
C176 C 0.4889(2) 0.3201(2) 0.21971(13) 0.0585(12) Uani 1 1 d U . .
H45 H 0.5264 0.3269 0.2400 0.088 Uiso 1 1 calc R . .
H46 H 0.5022 0.3313 0.1948 0.088 Uiso 1 1 calc R . .
H47 H 0.4614 0.2778 0.2154 0.088 Uiso 1 1 calc R . .
C177 C 0.3005(2) 0.3892(2) 0.20005(13) 0.0619(12) Uani 1 1 d U . .
H48 H 0.2848 0.4163 0.2141 0.093 Uiso 1 1 calc R . .
H49 H 0.2694 0.3483 0.1966 0.093 Uiso 1 1 calc R . .
H50 H 0.3071 0.4007 0.1740 0.093 Uiso 1 1 calc R . .
C178 C 0.24049(19) 0.03011(16) 0.17292(11) 0.0416(9) Uani 1 1 d U . .
C179 C 0.2939(2) 0.02794(17) 0.19791(11) 0.0457(10) Uani 1 1 d U . .
C180 C 0.2857(2) 0.00168(17) 0.23367(12) 0.0514(10) Uani 1 1 d U . .
H27 H 0.3214 0.0003 0.2506 0.062 Uiso 1 1 calc R . .
C181 C 0.2254(2) -0.02200(18) 0.24385(12) 0.0511(10) Uani 1 1 d U . .
C182 C 0.1740(2) -0.02089(18) 0.21803(12) 0.0524(11) Uani 1 1 d U . .
H28 H 0.1332 -0.0381 0.2245 0.063 Uiso 1 1 calc R . .
C183 C 0.17878(19) 0.00462(17) 0.18231(12) 0.0465(10) Uani 1 1 d U . .
C184 C 0.2185(2) -0.0500(2) 0.28198(14) 0.0672(13) Uiso 1 1 d U . .
H51 H 0.2603 -0.0466 0.2959 0.101 Uiso 1 1 calc R . .
H52 H 0.1908 -0.0922 0.2752 0.101 Uiso 1 1 calc R . .
H53 H 0.2000 -0.0292 0.2992 0.101 Uiso 1 1 calc R . .
C185 C 0.1188(2) 0.0060(2) 0.15604(13) 0.0626(12) Uani 1 1 d U . .
H54 H 0.0817 -0.0132 0.1678 0.094 Uiso 1 1 calc R . .
H55 H 0.1130 -0.0154 0.1294 0.094 Uiso 1 1 calc R . .
H56 H 0.1237 0.0474 0.1543 0.094 Uiso 1 1 calc R . .
C186 C 0.3616(2) 0.05415(19) 0.18925(12) 0.0559(11) Uani 1 1 d U . .
H57 H 0.3913 0.0478 0.2102 0.084 Uiso 1 1 calc R . .
H58 H 0.3735 0.0970 0.1886 0.084 Uiso 1 1 calc R . .
H59 H 0.3631 0.0344 0.1635 0.084 Uiso 1 1 calc R . .
C187 C 0.16510(19) -0.12261(17) -0.03877(11) 0.0427(9) Uani 1 1 d U . .
C188 C 0.2135(2) -0.14654(19) -0.03498(13) 0.0526(10) Uani 1 1 d U . .
C189 C 0.1981(2) -0.2085(2) -0.04569(14) 0.0626(12) Uani 1 1 d U . .
H29 H 0.2307 -0.2241 -0.0433 0.075 Uiso 1 1 calc R . .
C190 C 0.1336(2) -0.24789(19) -0.06009(13) 0.0595(11) Uani 1 1 d U . .
C191 C 0.0867(2) -0.22270(18) -0.06468(12) 0.0528(11) Uani 1 1 d U . .
H30 H 0.0442 -0.2479 -0.0758 0.063 Uiso 1 1 calc R . .
C192 C 0.1008(2) -0.16031(17) -0.05309(11) 0.0457(10) Uani 1 1 d U . .
C193 C 0.1191(3) -0.3144(2) -0.07355(17) 0.0813(15) Uani 1 1 d U . .
H60 H 0.1584 -0.3221 -0.0689 0.122 Uiso 1 1 calc R . .
H61 H 0.1004 -0.3248 -0.1019 0.122 Uiso 1 1 calc R . .
H62 H 0.0892 -0.3386 -0.0584 0.122 Uiso 1 1 calc R . .
C194 C 0.0473(2) -0.1376(2) -0.05813(14) 0.0604(12) Uani 1 1 d U . .
H63 H 0.0071 -0.1710 -0.0684 0.091 Uiso 1 1 calc R . .
H64 H 0.0546 -0.1087 -0.0769 0.091 Uiso 1 1 calc R . .
H65 H 0.0454 -0.1182 -0.0324 0.091 Uiso 1 1 calc R . .
C195 C 0.2844(2) -0.1033(2) -0.02118(16) 0.0703(13) Uani 1 1 d U . .
H66 H 0.3118 -0.1265 -0.0200 0.105 Uiso 1 1 calc R . .
H67 H 0.2898 -0.0812 0.0052 0.105 Uiso 1 1 calc R . .
H68 H 0.2959 -0.0752 -0.0401 0.105 Uiso 1 1 calc R . .
C196 C 0.1583(2) 0.05686(17) -0.19853(11) 0.0467(10) Uani 1 1 d U . .
C197 C 0.2028(2) 0.03623(19) -0.21535(12) 0.0548(11) Uani 1 1 d U . .
C198 C 0.1859(2) 0.01052(19) -0.25601(12) 0.0587(11) Uani 1 1 d U . .
H31 H 0.2151 -0.0018 -0.2677 0.070 Uiso 1 1 calc R . .
C199 C 0.1267(2) 0.0026(2) -0.27981(12) 0.0621(12) Uani 1 1 d U . .
C200 C 0.0854(2) 0.0243(2) -0.26283(13) 0.0618(13) Uani 1 1 d U . .
H32 H 0.0466 0.0207 -0.2789 0.074 Uiso 1 1 calc R . .
C201 C 0.0997(2) 0.05122(18) -0.22257(12) 0.0494(10) Uani 1 1 d U . .
C202 C 0.1093(3) -0.0309(3) -0.32358(13) 0.0890(17) Uani 1 1 d U . .
H69 H 0.1444 -0.0422 -0.3295 0.133 Uiso 1 1 calc R . .
H70 H 0.1017 -0.0046 -0.3421 0.133 Uiso 1 1 calc R . .
H71 H 0.0710 -0.0668 -0.3265 0.133 Uiso 1 1 calc R . .
C203 C 0.2663(2) 0.0458(2) -0.19056(13) 0.0677(13) Uani 1 1 d U . .
H72 H 0.2689 0.0644 -0.1636 0.102 Uiso 1 1 calc R . .
H73 H 0.3001 0.0719 -0.2024 0.102 Uiso 1 1 calc R . .
H74 H 0.2710 0.0074 -0.1896 0.102 Uiso 1 1 calc R . .
C204 C 0.0531(2) 0.0743(2) -0.20554(13) 0.0593(12) Uani 1 1 d U . .
H75 H 0.0157 0.0662 -0.2261 0.089 Uiso 1 1 calc R . .
H76 H 0.0736 0.1173 -0.1966 0.089 Uiso 1 1 calc R . .
H77 H 0.0402 0.0541 -0.1830 0.089 Uiso 1 1 calc R . .
C205 C 0.2022(2) 0.37526(17) -0.14333(11) 0.0472(10) Uani 1 1 d U . .
C206 C 0.2510(2) 0.42410(19) -0.15582(12) 0.0562(11) Uani 1 1 d U . .
C207 C 0.2308(2) 0.4546(2) -0.18420(13) 0.0655(13) Uani 1 1 d U . .
H244 H 0.2620 0.4857 -0.1933 0.079 Uiso 1 1 calc R . .
C208 C 0.1660(2) 0.4416(2) -0.20014(13) 0.0602(12) Uani 1 1 d U . .
C209 C 0.1209(2) 0.39646(19) -0.18607(12) 0.0538(11) Uani 1 1 d U . .
H245 H 0.0774 0.3875 -0.1962 0.065 Uiso 1 1 calc R . .
C210 C 0.13710(19) 0.36285(17) -0.15701(12) 0.0456(10) Uani 1 1 d U . .
C211 C 0.1488(3) 0.4775(2) -0.23220(14) 0.0728(15) Uani 1 1 d U . .
H246 H 0.1499 0.4591 -0.2585 0.109 Uiso 1 1 calc R . .
H247 H 0.1794 0.5187 -0.2266 0.109 Uiso 1 1 calc R . .
H248 H 0.1062 0.4772 -0.2317 0.109 Uiso 1 1 calc R . .
C212 C 0.3219(2) 0.4397(2) -0.14089(14) 0.0690(14) Uani 1 1 d U . .
H249 H 0.3463 0.4654 -0.1579 0.103 Uiso 1 1 calc R . .
H250 H 0.3308 0.4030 -0.1416 0.103 Uiso 1 1 calc R . .
H251 H 0.3340 0.4606 -0.1136 0.103 Uiso 1 1 calc R . .
C213 C 0.0863(2) 0.3150(2) -0.14276(14) 0.0628(12) Uani 1 1 d U . .
H252 H 0.0783 0.2763 -0.1582 0.094 Uiso 1 1 calc R . .
H253 H 0.0473 0.3233 -0.1461 0.094 Uiso 1 1 calc R . .
H254 H 0.1002 0.3140 -0.1146 0.094 Uiso 1 1 calc R . .
C214 C 0.3830(2) 0.7084(2) -0.11215(14) 0.0629(12) Uani 1 1 d U . .
C215 C 0.4370(2) 0.6949(2) -0.11674(14) 0.0643(12) Uani 1 1 d U A .
C216 C 0.4949(2) 0.7425(3) -0.11647(16) 0.0750(14) Uani 1 1 d U . .
H33 H 0.5314 0.7339 -0.1192 0.090 Uiso 1 1 calc R A .
C217 C 0.4998(2) 0.8030(3) -0.11224(18) 0.0862(16) Uani 1 1 d U A .
C218 C 0.4470(2) 0.8154(3) -0.10689(17) 0.0815(15) Uani 1 1 d U . .
H34 H 0.4501 0.8556 -0.1030 0.098 Uiso 1 1 calc R A .
C219 C 0.3870(2) 0.7676(3) -0.10722(17) 0.0767(14) Uani 1 1 d U A .
C220 C 0.5653(2) 0.8531(3) -0.1112(2) 0.104(2) Uani 1 1 d U . .
H78 H 0.5963 0.8351 -0.1156 0.156 Uiso 1 1 calc R A .
H79 H 0.5794 0.8785 -0.0852 0.156 Uiso 1 1 calc R . .
H80 H 0.5614 0.8772 -0.1321 0.156 Uiso 1 1 calc R . .
C221 C 0.3288(3) 0.7846(3) -0.10144(19) 0.0888(17) Uani 1 1 d U . .
H81 H 0.3413 0.8280 -0.0987 0.133 Uiso 1 1 calc R A .
H82 H 0.3140 0.7706 -0.0774 0.133 Uiso 1 1 calc R . .
H83 H 0.2946 0.7658 -0.1245 0.133 Uiso 1 1 calc R . .
C222 C 0.4359(2) 0.6310(2) -0.12190(15) 0.0747(14) Uani 1 1 d U . .
H84 H 0.3934 0.6029 -0.1211 0.112 Uiso 1 1 calc R A .
H85 H 0.4666 0.6272 -0.1004 0.112 Uiso 1 1 calc R . .
H86 H 0.4471 0.6222 -0.1475 0.112 Uiso 1 1 calc R . .
C223 C 0.0835(2) 0.6500(3) -0.25187(17) 0.0761(14) Uani 1 1 d U A .
C224 C 0.0965(2) 0.7131(3) -0.24251(18) 0.0791(14) Uani 1 1 d U . .
C225 C 0.0962(2) 0.7469(3) -0.27363(18) 0.0820(15) Uani 1 1 d U A .
H35 H 0.1055 0.7885 -0.2676 0.098 Uiso 1 1 calc R . .
C226 C 0.0817(2) 0.7192(3) -0.31534(18) 0.0795(15) Uani 1 1 d U . .
C227 C 0.0693(2) 0.6577(3) -0.32345(17) 0.0842(15) Uani 1 1 d U A .
H36 H 0.0605 0.6396 -0.3503 0.101 Uiso 1 1 calc R . .
C228 C 0.0695(3) 0.6213(3) -0.29273(18) 0.0843(15) Uani 1 1 d U . .
C229 C 0.0802(3) 0.7587(3) -0.34788(17) 0.0937(19) Uani 1 1 d U A .
H87 H 0.0904 0.7998 -0.3355 0.140 Uiso 1 1 calc R . .
H88 H 0.0379 0.7436 -0.3646 0.140 Uiso 1 1 calc R . .
H89 H 0.1115 0.7578 -0.3643 0.140 Uiso 1 1 calc R . .
C230 C 0.0557(3) 0.5550(3) -0.30299(18) 0.0999(19) Uani 1 1 d U A .
H90 H 0.0473 0.5439 -0.3319 0.150 Uiso 1 1 calc R . .
H91 H 0.0186 0.5320 -0.2924 0.150 Uiso 1 1 calc R . .
H92 H 0.0924 0.5463 -0.2912 0.150 Uiso 1 1 calc R . .
C231 C 0.1103(2) 0.7430(3) -0.19975(18) 0.0858(17) Uani 1 1 d U A .
H93 H 0.1094 0.7135 -0.1819 0.129 Uiso 1 1 calc R . .
H94 H 0.0782 0.7597 -0.1957 0.129 Uiso 1 1 calc R . .
H95 H 0.1523 0.7750 -0.1941 0.129 Uiso 1 1 calc R . .
C232 C -0.2127(2) 0.4309(2) -0.21687(14) 0.0656(12) Uani 1 1 d U . .
C233 C -0.2495(2) 0.4570(2) -0.19869(14) 0.0590(11) Uani 1 1 d U A .
C234 C -0.3087(2) 0.4514(2) -0.21902(14) 0.0626(12) Uani 1 1 d U . .
H37 H -0.3337 0.4680 -0.2058 0.075 Uiso 1 1 calc R A .
C235 C -0.3335(3) 0.4219(2) -0.25897(15) 0.0670(13) Uani 1 1 d U A .
C236 C -0.2983(3) 0.3945(3) -0.27638(18) 0.0962(18) Uani 1 1 d U . .
H38 H -0.3145 0.3718 -0.3021 0.115 Uiso 1 1 calc R A .
C237 C -0.2374(3) 0.4003(3) -0.25569(18) 0.0915(16) Uani 1 1 d U A .
C505 C -0.3981(2) 0.4151(2) -0.28077(16) 0.0757(15) Uani 1 1 d U . .
H96 H -0.4169 0.4366 -0.2642 0.114 Uiso 1 1 calc R A .
H97 H -0.4255 0.3728 -0.2866 0.114 Uiso 1 1 calc R . .
H98 H -0.3940 0.4315 -0.3057 0.114 Uiso 1 1 calc R . .
C239 C -0.2048(4) 0.3629(4) -0.2755(2) 0.139(3) Uani 1 1 d U . .
H230 H -0.1980 0.3352 -0.2580 0.208 Uiso 1 1 calc R A .
H231 H -0.1640 0.3894 -0.2804 0.208 Uiso 1 1 calc R . .
H232 H -0.2318 0.3404 -0.3008 0.208 Uiso 1 1 calc R . .
C240 C -0.2249(3) 0.4913(3) -0.15559(16) 0.0841(16) Uani 1 1 d U . .
H99 H -0.2562 0.5066 -0.1476 0.126 Uiso 1 1 calc R A .
H100 H -0.1848 0.5246 -0.1545 0.126 Uiso 1 1 calc R . .
H101 H -0.2181 0.4642 -0.1375 0.126 Uiso 1 1 calc R . .
C241 C -0.19528(17) 0.21831(17) -0.08167(13) 0.108(2) Uani 1 1 d GU A .
C242 C -0.2423(2) 0.22320(17) -0.06050(12) 0.0937(18) Uani 1 1 d GU . .
C243 C -0.2977(2) 0.1725(2) -0.06113(13) 0.132(3) Uani 1 1 d GU A .
H208 H -0.3292 0.1758 -0.0470 0.158 Uiso 1 1 calc R . .
C244 C -0.3061(2) 0.11694(18) -0.08291(15) 0.144(3) Uani 1 1 d GU . .
C245 C -0.2591(3) 0.11205(15) -0.10408(14) 0.132(3) Uani 1 1 d GU A .
H209 H -0.2647 0.0749 -0.1187 0.158 Uiso 1 1 calc R . .
C246 C -0.2037(2) 0.1627(2) -0.10346(14) 0.126(2) Uani 1 1 d GU . .
C247 C -0.3639(5) 0.0612(4) -0.0853(3) 0.207(5) Uani 1 1 d U A .
H210 H -0.3507 0.0295 -0.0761 0.310 Uiso 1 1 calc R . .
H211 H -0.3867 0.0484 -0.1129 0.310 Uiso 1 1 calc R . .
H212 H -0.3917 0.0694 -0.0685 0.310 Uiso 1 1 calc R . .
C248 C -0.1531(4) 0.1569(4) -0.1345(3) 0.180(4) Uani 1 1 d U A .
H213 H -0.1622 0.1147 -0.1435 0.270 Uiso 1 1 calc R . .
H214 H -0.1092 0.1760 -0.1202 0.270 Uiso 1 1 calc R . .
H215 H -0.1591 0.1766 -0.1576 0.270 Uiso 1 1 calc R . .
C249 C -0.2310(3) 0.2876(3) -0.03885(19) 0.134(3) Uani 1 1 d U A .
H216 H -0.2651 0.2851 -0.0241 0.201 Uiso 1 1 calc R . .
H217 H -0.2308 0.3142 -0.0587 0.201 Uiso 1 1 calc R . .
H218 H -0.1903 0.3032 -0.0204 0.201 Uiso 1 1 calc R . .
C250 C 0.10393(19) 0.2852(2) 0.06217(13) 0.0540(11) Uani 1 1 d U . .
C251 C 0.11887(19) 0.2334(2) 0.05161(13) 0.0546(11) Uani 1 1 d U A .
C252 C 0.13037(19) 0.2005(2) 0.08141(14) 0.0571(11) Uani 1 1 d U . .
H219 H 0.1401 0.1664 0.0745 0.069 Uiso 1 1 calc R A .
C253 C 0.1277(2) 0.2169(2) 0.12169(15) 0.0663(13) Uani 1 1 d U A .
C254 C 0.1119(2) 0.2662(2) 0.13030(15) 0.0700(13) Uani 1 1 d U . .
H220 H 0.1087 0.2769 0.1569 0.084 Uiso 1 1 calc R A .
C255 C 0.1004(2) 0.3011(2) 0.10209(13) 0.0638(13) Uani 1 1 d U A .
C256 C 0.1434(3) 0.1808(3) 0.15344(17) 0.0948(19) Uani 1 1 d U . .
H221 H 0.1894 0.1955 0.1626 0.142 Uiso 1 1 calc R A .
H222 H 0.1279 0.1386 0.1420 0.142 Uiso 1 1 calc R . .
H223 H 0.1229 0.1853 0.1759 0.142 Uiso 1 1 calc R . .
C257 C 0.0836(3) 0.3564(2) 0.11327(15) 0.0816(16) Uani 1 1 d U . .
H224 H 0.1195 0.3928 0.1123 0.122 Uiso 1 1 calc R A .
H225 H 0.0741 0.3567 0.1401 0.122 Uiso 1 1 calc R . .
H226 H 0.0464 0.3546 0.0944 0.122 Uiso 1 1 calc R . .
C258 C 0.1181(2) 0.2135(2) 0.00743(14) 0.0637(12) Uani 1 1 d U . .
H227 H 0.1328 0.1802 0.0054 0.096 Uiso 1 1 calc R A .
H228 H 0.1462 0.2469 -0.0033 0.096 Uiso 1 1 calc R . .
H229 H 0.0749 0.2008 -0.0078 0.096 Uiso 1 1 calc R . .
C259 C 0.5890(3) 0.6654(3) 0.28683(15) 0.0517(15) Uani 0.615(4) 1 d PGU B 1
C260 C 0.5769(3) 0.6147(2) 0.25834(15) 0.0514(15) Uani 0.615(4) 1 d PGU B 1
C261 C 0.5423(3) 0.6094(3) 0.21966(14) 0.0535(15) Uani 0.615(4) 1 d PGU B 1
H293 H 0.5369 0.5770 0.2001 0.064 Uiso 0.615(4) 1 calc PR B 1
C262 C 0.5154(3) 0.6526(2) 0.21003(12) 0.0552(15) Uani 0.615(4) 1 d PGU B 1
C263 C 0.5262(2) 0.7027(2) 0.23870(14) 0.0564(16) Uani 0.615(4) 1 d PGU B 1
H294 H 0.5092 0.7318 0.2323 0.068 Uiso 0.615(4) 1 calc PR B 1
C264 C 0.5626(3) 0.7092(2) 0.27700(14) 0.0544(18) Uani 0.615(4) 1 d PGU B 1
C265 C 0.4760(4) 0.6459(4) 0.1683(2) 0.066(2) Uani 0.615(4) 1 d PU B 1
H295 H 0.4958 0.6319 0.1482 0.099 Uiso 0.615(4) 1 calc PR B 1
H296 H 0.4743 0.6846 0.1636 0.099 Uiso 0.615(4) 1 calc PR B 1
H297 H 0.4329 0.6171 0.1668 0.099 Uiso 0.615(4) 1 calc PR B 1
C266 C 0.5715(4) 0.7632(3) 0.3080(2) 0.068(2) Uani 0.615(4) 1 d PU B 1
H298 H 0.5586 0.7922 0.2946 0.101 Uiso 0.615(4) 1 calc PR B 1
H299 H 0.6162 0.7819 0.3209 0.101 Uiso 0.615(4) 1 calc PR B 1
H300 H 0.5454 0.7497 0.3280 0.101 Uiso 0.615(4) 1 calc PR B 1
C267 C 0.6058(4) 0.5673(4) 0.2681(3) 0.066(2) Uani 0.615(4) 1 d PU B 1
H301 H 0.5743 0.5274 0.2575 0.098 Uiso 0.615(4) 1 calc PR B 1
H302 H 0.6179 0.5707 0.2969 0.098 Uiso 0.615(4) 1 calc PR B 1
H303 H 0.6433 0.5740 0.2559 0.098 Uiso 0.615(4) 1 calc PR B 1
C59B C 0.6132(3) 0.6181(3) 0.28941(16) 0.0547(19) Uani 0.385(4) 1 d PGU B 2
C60B C 0.6288(3) 0.5683(3) 0.2778(2) 0.059(2) Uani 0.385(4) 1 d PGU B 2
C61B C 0.5960(4) 0.5298(3) 0.2417(2) 0.056(2) Uani 0.385(4) 1 d PGU B 2
H304 H 0.6063 0.4963 0.2340 0.067 Uiso 0.385(4) 1 calc PR B 2
C62B C 0.5483(4) 0.5410(2) 0.21731(17) 0.0547(19) Uani 0.385(4) 1 d PGU B 2
C63B C 0.5326(3) 0.5908(2) 0.22890(16) 0.054(2) Uani 0.385(4) 1 d PGU B 2
H305 H 0.5003 0.5984 0.2125 0.065 Uiso 0.385(4) 1 calc PR B 2
C64B C 0.5653(3) 0.62920(19) 0.26508(15) 0.056(2) Uani 0.385(4) 1 d PGU B 2
C65B C 0.5098(6) 0.4948(6) 0.1764(4) 0.068(3) Uani 0.385(4) 1 d PU B 2
H306 H 0.5109 0.5172 0.1539 0.102 Uiso 0.39 1 calc P B 2
H307 H 0.4657 0.4739 0.1788 0.102 Uiso 0.39 1 calc P B 2
H308 H 0.5296 0.4657 0.1718 0.102 Uiso 0.39 1 calc P B 2
C66B C 0.5538(8) 0.6862(7) 0.2763(4) 0.066(3) Uani 0.385(4) 1 d PU B 2
H309 H 0.5256 0.6920 0.2542 0.099 Uiso 0.385(4) 1 calc PR B 2
H310 H 0.5943 0.7203 0.2819 0.099 Uiso 0.385(4) 1 calc PR B 2
H311 H 0.5342 0.6831 0.2999 0.099 Uiso 0.385(4) 1 calc PR B 2
C67B C 0.6768(6) 0.5507(6) 0.3036(4) 0.072(3) Uani 0.385(4) 1 d PU B 2
H312 H 0.6553 0.5117 0.3113 0.108 Uiso 0.385(4) 1 calc PR B 2
H313 H 0.6967 0.5805 0.3275 0.108 Uiso 0.385(4) 1 calc PR B 2
H314 H 0.7093 0.5484 0.2887 0.108 Uiso 0.385(4) 1 calc PR B 2
C268 C 0.9427(2) 0.7889(2) 0.33048(12) 0.0600(12) Uani 1 1 d U . .
C269 C 0.9424(2) 0.7393(2) 0.30484(13) 0.0672(13) Uani 1 1 d U . .
C270 C 0.9735(2) 0.7511(2) 0.27083(13) 0.0678(13) Uani 1 1 d U . .
H193 H 0.9716 0.7183 0.2527 0.081 Uiso 1 1 calc R . .
C271 C 1.0056(2) 0.8081(2) 0.26410(13) 0.0630(13) Uani 1 1 d U . .
C272 C 1.0052(2) 0.8563(2) 0.28989(12) 0.0572(12) Uani 1 1 d U . .
H194 H 1.0258 0.8956 0.2848 0.069 Uiso 1 1 calc R . .
C273 C 0.97495(19) 0.8479(2) 0.32343(12) 0.0533(11) Uani 1 1 d U . .
C274 C 1.0373(2) 0.8181(2) 0.22714(14) 0.0820(17) Uani 1 1 d U . .
H126 H 1.0524 0.7858 0.2210 0.123 Uiso 1 1 calc R . .
H127 H 1.0733 0.8563 0.2327 0.123 Uiso 1 1 calc R . .
H128 H 1.0064 0.8184 0.2044 0.123 Uiso 1 1 calc R . .
C275 C 0.9107(3) 0.6732(2) 0.31202(15) 0.0925(19) Uani 1 1 d U . .
H129 H 0.9201 0.6710 0.3404 0.139 Uiso 1 1 calc R . .
H130 H 0.9276 0.6478 0.2971 0.139 Uiso 1 1 calc R . .
H131 H 0.8648 0.6593 0.3031 0.139 Uiso 1 1 calc R . .
C276 C 0.9768(2) 0.9027(2) 0.34999(13) 0.0608(12) Uani 1 1 d U . .
H132 H 0.9804 0.9352 0.3343 0.091 Uiso 1 1 calc R . .
H133 H 1.0134 0.9152 0.3718 0.091 Uiso 1 1 calc R . .
H134 H 0.9378 0.8927 0.3608 0.091 Uiso 1 1 calc R . .
C277 C 1.10787(19) 0.84258(19) 0.53971(12) 0.0485(10) Uani 1 1 d U . .
C278 C 1.1370(2) 0.7991(2) 0.53477(14) 0.0605(12) Uani 1 1 d U . .
C279 C 1.2025(2) 0.8185(2) 0.54483(16) 0.0709(13) Uani 1 1 d U . .
H195 H 1.2214 0.7897 0.5422 0.085 Uiso 1 1 calc R . .
C280 C 1.2427(2) 0.8782(2) 0.55871(16) 0.0689(13) Uani 1 1 d U . .
C281 C 1.2138(2) 0.9207(2) 0.56395(13) 0.0636(13) Uani 1 1 d U . .
H196 H 1.2402 0.9611 0.5733 0.076 Uiso 1 1 calc R . .
C282 C 1.1478(2) 0.9053(2) 0.55583(13) 0.0552(11) Uani 1 1 d U . .
C283 C 1.3154(2) 0.8974(3) 0.5692(2) 0.096(2) Uani 1 1 d U . .
H135 H 1.3346 0.9192 0.5488 0.144 Uiso 1 1 calc R . .
H136 H 1.3263 0.8620 0.5705 0.144 Uiso 1 1 calc R . .
H137 H 1.3313 0.9232 0.5950 0.144 Uiso 1 1 calc R . .
C284 C 1.0952(2) 0.7322(2) 0.51954(17) 0.0769(15) Uani 1 1 d U . .
H138 H 1.0645 0.7177 0.5368 0.115 Uiso 1 1 calc R . .
H139 H 1.1223 0.7087 0.5198 0.115 Uiso 1 1 calc R . .
H140 H 1.0727 0.7281 0.4924 0.115 Uiso 1 1 calc R . .
C285 C 1.1185(2) 0.9515(2) 0.56230(14) 0.0644(13) Uani 1 1 d U . .
H141 H 1.0915 0.9410 0.5822 0.097 Uiso 1 1 calc R . .
H142 H 1.0929 0.9526 0.5372 0.097 Uiso 1 1 calc R . .
H143 H 1.1521 0.9907 0.5717 0.097 Uiso 1 1 calc R . .
C286 C 0.92530(17) 0.8431(2) 0.69947(11) 0.0458(10) Uani 1 1 d U . .
C287 C 0.94840(18) 0.8027(2) 0.71806(12) 0.0504(10) Uani 1 1 d U . .
C288 C 0.97875(19) 0.8179(2) 0.75879(12) 0.0590(12) Uani 1 1 d U . .
C289 C 0.9873(2) 0.8740(2) 0.78018(12) 0.0596(12) Uani 1 1 d U . .
C290 C 0.9625(2) 0.9124(2) 0.76185(12) 0.0587(12) Uani 1 1 d U . .
C291 C 0.93132(19) 0.8981(2) 0.72082(12) 0.0516(11) Uani 1 1 d U . .
C292 C 1.0224(2) 0.8915(3) 0.82333(14) 0.0840(16) Uani 1 1 d U . .
H144 H 1.0227 0.8557 0.8343 0.126 Uiso 1 1 calc R . .
H145 H 1.0009 0.9113 0.8389 0.126 Uiso 1 1 calc R . .
H146 H 1.0660 0.9188 0.8244 0.126 Uiso 1 1 calc R . .
C293 C 0.9358(2) 0.7400(2) 0.69644(12) 0.0583(12) Uani 1 1 d U . .
H147 H 0.8902 0.7189 0.6869 0.087 Uiso 1 1 calc R . .
H148 H 0.9516 0.7176 0.7148 0.087 Uiso 1 1 calc R . .
H149 H 0.9578 0.7436 0.6738 0.087 Uiso 1 1 calc R . .
C294 C 0.9061(2) 0.9413(2) 0.70180(13) 0.0646(13) Uani 1 1 d U . .
H150 H 0.9212 0.9792 0.7198 0.097 Uiso 1 1 calc R . .
H151 H 0.8596 0.9245 0.6966 0.097 Uiso 1 1 calc R . .
H152 H 0.9210 0.9482 0.6767 0.097 Uiso 1 1 calc R . .
C295 C 0.58465(18) 0.78631(18) 0.64402(11) 0.0427(9) Uani 1 1 d U . .
C296 C 0.60223(18) 0.84420(18) 0.66459(12) 0.0448(9) Uani 1 1 d U . .
C297 C 0.56878(19) 0.8550(2) 0.69453(12) 0.0510(10) Uani 1 1 d U . .
C298 C 0.5187(2) 0.8071(2) 0.70376(12) 0.0520(10) Uani 1 1 d U . .
C299 C 0.50104(19) 0.7490(2) 0.68318(12) 0.0500(10) Uani 1 1 d U . .
C300 C 0.53336(19) 0.73781(19) 0.65270(12) 0.0482(10) Uani 1 1 d U . .
C301 C 0.4853(2) 0.8177(2) 0.73930(13) 0.0605(12) Uani 1 1 d U . .
H153 H 0.5085 0.8128 0.7641 0.091 Uiso 1 1 calc R . .
H154 H 0.4416 0.7888 0.7343 0.091 Uiso 1 1 calc R . .
H155 H 0.4851 0.8582 0.7415 0.091 Uiso 1 1 calc R . .
C302 C 0.6568(2) 0.89775(19) 0.65700(13) 0.0533(11) Uani 1 1 d U . .
H156 H 0.6502 0.9345 0.6653 0.080 Uiso 1 1 calc R . .
H157 H 0.6584 0.8942 0.6286 0.080 Uiso 1 1 calc R . .
H158 H 0.6968 0.8989 0.6722 0.080 Uiso 1 1 calc R . .
C303 C 0.5134(2) 0.67340(19) 0.63172(12) 0.0557(11) Uani 1 1 d U . .
H159 H 0.4938 0.6455 0.6493 0.084 Uiso 1 1 calc R . .
H160 H 0.5508 0.6666 0.6254 0.084 Uiso 1 1 calc R . .
H161 H 0.4830 0.6671 0.6071 0.084 Uiso 1 1 calc R . .
C304 C 0.2586(2) 0.6335(2) 0.61901(14) 0.0621(12) Uani 1 1 d U . .
C305 C 0.1929(2) 0.6264(2) 0.61206(14) 0.0673(13) Uani 1 1 d U . .
C306 C 0.1464(2) 0.5706(3) 0.61417(16) 0.0804(15) Uani 1 1 d U . .
C307 C 0.1641(3) 0.5226(3) 0.62447(17) 0.0867(17) Uani 1 1 d U . .
C308 C 0.2273(2) 0.5288(2) 0.63117(16) 0.0769(15) Uani 1 1 d U . .
C309 C 0.2772(2) 0.5846(2) 0.62933(15) 0.0701(13) Uani 1 1 d U . .
C310 C 0.1122(3) 0.4587(3) 0.6259(2) 0.116(2) Uani 1 1 d U . .
H162 H 0.1067 0.4550 0.6534 0.174 Uiso 1 1 calc R . .
H163 H 0.1262 0.4275 0.6155 0.174 Uiso 1 1 calc R . .
H164 H 0.0718 0.4545 0.6095 0.174 Uiso 1 1 calc R . .
C311 C 0.3450(2) 0.5905(2) 0.63566(18) 0.0824(16) Uani 1 1 d U . .
H165 H 0.3588 0.5903 0.6100 0.124 Uiso 1 1 calc R . .
H166 H 0.3494 0.5570 0.6481 0.124 Uiso 1 1 calc R . .
H167 H 0.3712 0.6280 0.6530 0.124 Uiso 1 1 calc R . .
C312 C 0.1734(2) 0.6768(3) 0.60113(17) 0.0814(16) Uani 1 1 d U . .
H168 H 0.1893 0.7093 0.6236 0.122 Uiso 1 1 calc R . .
H169 H 0.1271 0.6628 0.5946 0.122 Uiso 1 1 calc R . .
H170 H 0.1911 0.6912 0.5781 0.122 Uiso 1 1 calc R . .
C313 C 0.3357(2) 0.9038(2) 0.76179(15) 0.0638(12) Uani 1 1 d U . .
C314 C 0.2686(3) 0.8937(2) 0.75234(17) 0.0720(13) Uani 1 1 d U . .
C315 C 0.2354(3) 0.8906(2) 0.78463(18) 0.0770(14) Uani 1 1 d U . .
H191 H 0.1915 0.8837 0.7787 0.092 Uiso 1 1 calc R . .
C316 C 0.2628(3) 0.8970(2) 0.82356(18) 0.0775(14) Uani 1 1 d U . .
C317 C 0.3290(3) 0.9067(2) 0.83217(17) 0.0788(14) Uani 1 1 d U . .
H192 H 0.3486 0.9097 0.8589 0.095 Uiso 1 1 calc R . .
C318 C 0.3663(2) 0.9120(2) 0.80233(16) 0.0677(12) Uani 1 1 d U . .
C319 C 0.2248(3) 0.8920(3) 0.85693(18) 0.1012(19) Uani 1 1 d U . .
H171 H 0.1806 0.8849 0.8457 0.152 Uiso 1 1 calc R . .
H172 H 0.2429 0.9290 0.8759 0.152 Uiso 1 1 calc R . .
H173 H 0.2265 0.8587 0.8706 0.152 Uiso 1 1 calc R . .
C320 C 0.4361(3) 0.9238(3) 0.81406(16) 0.0851(16) Uani 1 1 d U . .
H174 H 0.4461 0.8929 0.7993 0.128 Uiso 1 1 calc R . .
H175 H 0.4464 0.9233 0.8426 0.128 Uiso 1 1 calc R . .
H176 H 0.4609 0.9630 0.8079 0.128 Uiso 1 1 calc R . .
C321 C 0.2349(2) 0.8855(2) 0.70901(17) 0.0800(15) Uani 1 1 d U . .
H177 H 0.2638 0.9116 0.6942 0.120 Uiso 1 1 calc R . .
H178 H 0.1972 0.8957 0.7084 0.120 Uiso 1 1 calc R . .
H179 H 0.2224 0.8439 0.6969 0.120 Uiso 1 1 calc R . .
C322 C 0.6176(2) 1.1669(2) 0.75726(15) 0.0655(12) Uani 1 1 d U . .
C323 C 0.6133(3) 1.2204(2) 0.75087(15) 0.0811(15) Uani 1 1 d U . .
C324 C 0.6340(3) 1.2714(2) 0.78371(16) 0.0820(15) Uani 1 1 d U . .
H189 H 0.6311 1.3083 0.7788 0.098 Uiso 1 1 calc R . .
C325 C 0.6569(3) 1.2646(2) 0.82069(17) 0.0762(14) Uani 1 1 d U . .
C326 C 0.6624(3) 1.2122(3) 0.82674(18) 0.0881(16) Uani 1 1 d U . .
H190 H 0.6783 1.2076 0.8528 0.106 Uiso 1 1 calc R . .
C327 C 0.6453(3) 1.1638(3) 0.79555(19) 0.0939(17) Uani 1 1 d U . .
C328 C 0.6765(3) 1.3161(2) 0.85720(16) 0.0854(16) Uani 1 1 d U . .
H180 H 0.6825 1.3541 0.8475 0.128 Uiso 1 1 calc R . .
H181 H 0.7161 1.3186 0.8737 0.128 Uiso 1 1 calc R . .
H182 H 0.6430 1.3074 0.8731 0.128 Uiso 1 1 calc R . .
C329 C 0.5913(4) 1.2309(3) 0.70871(18) 0.121(3) Uani 1 1 d U . .
H183 H 0.5454 1.2097 0.7007 0.182 Uiso 1 1 calc R . .
H184 H 0.6128 1.2160 0.6901 0.182 Uiso 1 1 calc R . .
H185 H 0.6017 1.2736 0.7084 0.182 Uiso 1 1 calc R . .
C330 C 0.6549(5) 1.1068(3) 0.8041(3) 0.177(4) Uani 1 1 d U . .
H186 H 0.6676 1.0901 0.7813 0.266 Uiso 1 1 calc R . .
H187 H 0.6151 1.0779 0.8088 0.266 Uiso 1 1 calc R . .
H188 H 0.6880 1.1158 0.8277 0.266 Uiso 1 1 calc R . .
C331 C 0.79004(10) 1.17213(10) 0.59231(7) 0.0530(11) Uani 1 1 d GU . .
C332 C 0.78556(12) 1.21659(10) 0.56921(8) 0.0760(14) Uani 1 1 d GU . .
C333 C 0.84058(16) 1.26678(9) 0.56817(7) 0.0965(19) Uani 1 1 d GU . .
H197 H 0.8376 1.2965 0.5527 0.116 Uiso 1 1 calc R . .
C334 C 0.90008(13) 1.27250(10) 0.59024(8) 0.0996(19) Uani 1 1 d GU . .
C335 C 0.90455(10) 1.22803(12) 0.61335(8) 0.0791(15) Uani 1 1 d GU . .
H198 H 0.9444 1.2319 0.6281 0.095 Uiso 1 1 calc R . .
C336 C 0.84953(13) 1.17785(10) 0.61438(6) 0.0616(12) Uani 1 1 d GU . .
C337 C 0.9630(3) 1.3265(3) 0.5899(2) 0.140(3) Uani 1 1 d U . .
H199 H 0.9529 1.3566 0.5762 0.209 Uiso 1 1 calc R . .
H200 H 0.9908 1.3125 0.5761 0.209 Uiso 1 1 calc R . .
H201 H 0.9846 1.3441 0.6173 0.209 Uiso 1 1 calc R . .
C338 C 0.7204(3) 1.2087(3) 0.54389(19) 0.0936(19) Uani 1 1 d U . .
H202 H 0.7253 1.2428 0.5296 0.140 Uiso 1 1 calc R . .
H203 H 0.6898 1.2064 0.5614 0.140 Uiso 1 1 calc R . .
H204 H 0.7050 1.1720 0.5248 0.140 Uiso 1 1 calc R . .
C339 C 0.8568(2) 1.1334(2) 0.64156(15) 0.0735(14) Uani 1 1 d U . .
H205 H 0.8962 1.1270 0.6396 0.110 Uiso 1 1 calc R . .
H206 H 0.8207 1.0955 0.6335 0.110 Uiso 1 1 calc R . .
H207 H 0.8583 1.1492 0.6690 0.110 Uiso 1 1 calc R . .
C340 C 0.68492(19) 0.90613(18) 0.43714(12) 0.0475(10) Uani 1 1 d U . .
C341 C 0.74132(19) 0.89520(17) 0.44610(12) 0.0482(10) Uani 1 1 d U . .
C342 C 0.7716(2) 0.88615(19) 0.41374(14) 0.0609(12) Uani 1 1 d U . .
H233 H 0.8096 0.8786 0.4191 0.073 Uiso 1 1 calc R . .
C343 C 0.7464(2) 0.8882(2) 0.37421(14) 0.0674(13) Uani 1 1 d U . .
C344 C 0.6916(3) 0.9016(2) 0.36717(14) 0.0687(13) Uani 1 1 d U . .
H234 H 0.6756 0.9049 0.3408 0.082 Uiso 1 1 calc R . .
C345 C 0.6593(2) 0.9102(2) 0.39706(13) 0.0603(12) Uani 1 1 d U . .
C346 C 0.7811(3) 0.8780(3) 0.34009(16) 0.0905(17) Uani 1 1 d U . .
H235 H 0.7644 0.8355 0.3292 0.136 Uiso 1 1 calc R . .
H236 H 0.8266 0.8910 0.3506 0.136 Uiso 1 1 calc R . .
H237 H 0.7742 0.9010 0.3191 0.136 Uiso 1 1 calc R . .
C347 C 0.7701(2) 0.8935(2) 0.48821(13) 0.0607(12) Uani 1 1 d U . .
H238 H 0.7927 0.9343 0.5022 0.091 Uiso 1 1 calc R . .
H239 H 0.7999 0.8729 0.4876 0.091 Uiso 1 1 calc R . .
H240 H 0.7365 0.8721 0.5021 0.091 Uiso 1 1 calc R . .
C348 C 0.5964(2) 0.9220(3) 0.38687(15) 0.0783(15) Uani 1 1 d U . .
H241 H 0.5992 0.9461 0.3653 0.117 Uiso 1 1 calc R . .
H242 H 0.5901 0.9434 0.4104 0.117 Uiso 1 1 calc R . .
H243 H 0.5607 0.8839 0.3785 0.117 Uiso 1 1 calc R . .
C349 C 0.42814(18) 0.52337(16) 0.04367(11) 0.0427(9) Uani 1 1 d U . .
C350 C 0.4477(2) 0.54733(17) 0.00579(13) 0.0474(10) Uani 1 1 d U A .
N1 N 0.46160(18) 0.56397(16) -0.02315(12) 0.0608(10) Uani 1 1 d U . .
C351 C 0.4881(2) 0.54392(17) 0.07420(13) 0.0498(10) Uani 1 1 d U A .
N2 N 0.5333(2) 0.55940(16) 0.09817(12) 0.0667(11) Uani 1 1 d U . .
C352 C 0.37864(19) 0.55370(17) 0.05772(12) 0.0482(10) Uani 1 1 d U A .
C353 C 0.3672(2) 0.53329(19) 0.09736(13) 0.0517(10) Uani 1 1 d U . .
N3 N 0.3577(2) 0.51350(19) 0.12644(12) 0.0701(11) Uani 1 1 d U A .
C354 C 0.4124(2) 0.6211(2) 0.06545(12) 0.0514(10) Uani 1 1 d U . .
N4 N 0.43567(19) 0.67239(17) 0.07064(12) 0.0652(10) Uani 1 1 d U A .
C355 C 0.41862(19) 0.61040(18) 0.44867(12) 0.0479(10) Uani 1 1 d U . .
C356 C 0.3913(2) 0.58524(19) 0.48379(13) 0.0524(11) Uani 1 1 d U . .
N5 N 0.36949(18) 0.56764(16) 0.51052(12) 0.0630(10) Uani 1 1 d U . .
C357 C 0.3933(2) 0.5598(2) 0.41261(14) 0.0594(12) Uani 1 1 d U . .
N6 N 0.37461(18) 0.52282(19) 0.38555(12) 0.0704(11) Uani 1 1 d U . .
C358 C 0.3889(2) 0.66051(19) 0.43697(12) 0.0537(11) Uani 1 1 d U . .
C359 C 0.3171(2) 0.6308(2) 0.42914(13) 0.0583(12) Uani 1 1 d U . .
N7 N 0.2623(2) 0.6056(2) 0.42411(13) 0.0799(13) Uani 1 1 d U . .
C360 C 0.4081(2) 0.6790(2) 0.39923(14) 0.0612(12) Uani 1 1 d U . .
N8 N 0.4259(2) 0.69403(19) 0.36965(12) 0.0804(13) Uani 1 1 d U . .

loop_
_atom_site_aniso_label
_atom_site_aniso_U_11
_atom_site_aniso_U_22
_atom_site_aniso_U_33
_atom_site_aniso_U_23
_atom_site_aniso_U_13
_atom_site_aniso_U_12
C1 0.045(2) 0.039(2) 0.0290(19) 0.0020(16) 0.0047(16) 0.0117(17)
C2 0.045(2) 0.045(2) 0.0251(19) 0.0070(17) 0.0046(16) 0.0063(18)
C3 0.043(2) 0.041(2) 0.0268(19) 0.0066(16) 0.0036(16) 0.0067(17)
C4 0.0365(18) 0.0335(18) 0.0272(18) 0.0056(15) 0.0051(15) 0.0094(15)
C5 0.044(2) 0.0382(19) 0.0307(19) 0.0084(16) 0.0061(16) 0.0124(17)
C6 0.044(2) 0.0357(19) 0.031(2) 0.0041(16) 0.0035(17) 0.0050(17)
C7 0.043(2) 0.038(2) 0.0290(19) 0.0040(16) 0.0024(16) 0.0066(17)
C8 0.047(2) 0.0370(19) 0.030(2) 0.0071(16) 0.0075(16) 0.0093(17)
C9 0.045(2) 0.0357(19) 0.028(2) 0.0057(16) 0.0066(16) 0.0076(17)
C10 0.041(2) 0.040(2) 0.0289(19) 0.0035(16) 0.0078(16) 0.0079(16)
C11 0.0341(18) 0.0395(19) 0.0289(19) 0.0088(16) 0.0101(15) 0.0076(16)
C12 0.0407(19) 0.0363(19) 0.0253(18) 0.0051(15) 0.0057(15) 0.0069(16)
C13 0.0366(19) 0.0379(19) 0.0273(19) 0.0055(16) 0.0050(15) 0.0054(16)
C14 0.046(2) 0.040(2) 0.035(2) 0.0089(17) 0.0124(17) 0.0050(17)
C15 0.047(2) 0.039(2) 0.0273(19) 0.0067(16) 0.0121(16) 0.0041(17)
C16 0.048(2) 0.041(2) 0.029(2) -0.0009(17) 0.0074(17) 0.0081(18)
C17 0.0403(19) 0.0392(19) 0.0248(18) 0.0031(16) 0.0096(15) 0.0071(16)
C18 0.0356(19) 0.0393(19) 0.0312(19) 0.0093(16) 0.0052(16) 0.0063(16)
C19 0.042(2) 0.042(2) 0.031(2) 0.0075(16) 0.0083(16) 0.0092(17)
C20 0.047(2) 0.036(2) 0.032(2) 0.0059(17) 0.0088(17) 0.0035(17)
C21 0.051(2) 0.045(2) 0.034(2) 0.0030(18) 0.0080(18) 0.0038(18)
C22 0.047(2) 0.045(2) 0.035(2) 0.0068(18) 0.0006(18) 0.0080(18)
C23 0.044(2) 0.0383(19) 0.0269(19) 0.0062(16) 0.0070(16) 0.0078(16)
C24 0.041(2) 0.042(2) 0.0279(19) 0.0079(16) 0.0057(16) 0.0085(17)
C25 0.045(2) 0.041(2) 0.031(2) 0.0074(16) 0.0121(16) 0.0109(17)
C26 0.041(2) 0.046(2) 0.0285(19) 0.0077(17) 0.0104(16) 0.0072(17)
C27 0.045(2) 0.046(2) 0.030(2) 0.0068(17) 0.0054(17) 0.0079(18)
C28 0.045(2) 0.043(2) 0.030(2) 0.0122(17) 0.0092(17) 0.0066(17)
C29 0.052(2) 0.043(2) 0.032(2) 0.0106(17) 0.0054(18) 0.0063(18)
C30 0.050(2) 0.042(2) 0.033(2) 0.0082(17) 0.0038(17) 0.0089(18)
C31 0.048(2) 0.045(2) 0.0260(19) 0.0112(16) 0.0068(16) 0.0098(17)
C32 0.045(2) 0.0369(19) 0.0296(19) 0.0072(16) 0.0063(16) 0.0077(17)
C33 0.050(2) 0.039(2) 0.0238(19) 0.0043(16) 0.0068(16) 0.0068(17)
C34 0.052(2) 0.044(2) 0.028(2) 0.0142(17) 0.0042(17) 0.0123(18)
C35 0.046(2) 0.041(2) 0.031(2) 0.0077(17) 0.0102(17) 0.0044(17)
C36 0.047(2) 0.039(2) 0.033(2) 0.0086(17) 0.0045(17) 0.0057(17)
C37 0.0328(18) 0.0376(19) 0.0269(18) 0.0098(15) 0.0060(15) 0.0107(15)
C38 0.0354(18) 0.0377(19) 0.0302(19) 0.0094(16) 0.0102(15) 0.0100(16)
C39 0.0353(19) 0.042(2) 0.0285(19) 0.0077(16) 0.0047(15) 0.0099(16)
C40 0.0379(19) 0.044(2) 0.036(2) 0.0121(17) 0.0081(16) 0.0104(17)
C41 0.040(2) 0.041(2) 0.034(2) 0.0037(17) 0.0060(16) 0.0043(17)
C42 0.0364(19) 0.041(2) 0.0276(19) 0.0098(16) 0.0036(15) 0.0060(16)
C43 0.052(2) 0.049(2) 0.041(2) 0.0178(18) 0.0128(18) 0.0107(19)
C44 0.049(2) 0.053(2) 0.052(2) 0.019(2) 0.019(2) 0.007(2)
C45 0.054(2) 0.055(2) 0.044(2) 0.0193(19) 0.0139(19) 0.023(2)
C46 0.051(2) 0.051(2) 0.036(2) 0.0153(18) 0.0174(18) 0.0145(19)
C47 0.045(2) 0.046(2) 0.038(2) 0.0149(18) 0.0094(18) 0.0059(18)
C48 0.055(2) 0.042(2) 0.037(2) 0.0157(18) 0.0120(18) 0.0109(19)
C49 0.054(2) 0.072(3) 0.055(3) 0.029(2) 0.020(2) 0.022(2)
C50 0.054(2) 0.079(3) 0.064(3) 0.036(2) 0.024(2) 0.027(2)
C51 0.054(2) 0.091(3) 0.063(3) 0.045(2) 0.032(2) 0.037(2)
C52 0.053(2) 0.073(3) 0.053(2) 0.032(2) 0.027(2) 0.032(2)
C53 0.049(2) 0.064(2) 0.055(2) 0.021(2) 0.018(2) 0.030(2)
C54 0.048(2) 0.058(2) 0.051(2) 0.028(2) 0.0205(19) 0.0165(19)
C55 0.065(3) 0.085(3) 0.054(2) 0.037(2) 0.029(2) 0.047(2)
C56 0.062(3) 0.092(3) 0.065(3) 0.045(2) 0.028(2) 0.043(2)
C57 0.057(3) 0.096(3) 0.074(3) 0.055(2) 0.031(2) 0.043(2)
C58 0.058(3) 0.106(3) 0.070(3) 0.053(3) 0.030(2) 0.047(3)
C59 0.060(3) 0.093(3) 0.055(3) 0.044(2) 0.029(2) 0.040(2)
C60 0.053(2) 0.072(3) 0.051(2) 0.035(2) 0.025(2) 0.034(2)
C61 0.058(2) 0.065(3) 0.047(2) 0.023(2) 0.011(2) 0.029(2)
C62 0.057(3) 0.087(3) 0.057(3) 0.034(2) 0.013(2) 0.031(2)
C63 0.069(3) 0.091(3) 0.070(3) 0.037(3) 0.012(3) 0.034(3)
C64 0.073(3) 0.083(3) 0.064(3) 0.023(2) 0.013(2) 0.033(3)
C65 0.071(3) 0.066(3) 0.055(3) 0.022(2) 0.005(2) 0.019(2)
C66 0.068(3) 0.063(3) 0.054(3) 0.018(2) -0.001(2) 0.017(2)
C67 0.061(3) 0.051(2) 0.053(2) 0.020(2) -0.005(2) 0.007(2)
C68 0.057(2) 0.043(2) 0.049(2) 0.0166(19) 0.000(2) 0.0100(19)
C69 0.072(3) 0.058(3) 0.063(3) 0.028(2) -0.009(2) 0.007(2)
C70 0.077(3) 0.081(3) 0.096(4) 0.050(3) -0.028(3) -0.017(3)
C71 0.085(3) 0.089(3) 0.112(4) 0.050(3) -0.033(3) -0.021(3)
C72 0.070(3) 0.075(3) 0.093(4) 0.045(3) -0.026(3) -0.018(3)
C73 0.057(2) 0.053(2) 0.038(2) 0.0168(19) 0.0026(19) 0.006(2)
C74 0.049(2) 0.048(2) 0.041(2) 0.0180(18) 0.0089(18) 0.0102(18)
C75 0.058(2) 0.044(2) 0.037(2) 0.0116(18) 0.0022(19) 0.0144(19)
C76 0.052(2) 0.045(2) 0.039(2) 0.0103(18) 0.0015(18) 0.0116(19)
C77 0.049(2) 0.048(2) 0.046(2) 0.0135(19) 0.0010(19) 0.0056(19)
C78 0.052(2) 0.050(2) 0.042(2) 0.0181(19) 0.0017(19) 0.0052(19)
C79 0.050(2) 0.047(2) 0.0287(19) 0.0100(17) 0.0093(17) 0.0152(18)
C80 0.047(2) 0.056(2) 0.043(2) 0.0167(19) 0.0178(18) 0.0226(19)
C81 0.058(2) 0.059(2) 0.047(2) 0.0220(19) 0.024(2) 0.030(2)
C82 0.054(2) 0.055(2) 0.042(2) 0.0179(19) 0.0188(19) 0.0263(19)
C83 0.056(2) 0.051(2) 0.041(2) 0.0120(18) 0.0086(19) 0.0230(19)
C84 0.052(2) 0.045(2) 0.039(2) 0.0127(18) 0.0104(18) 0.0153(18)
C85 0.042(2) 0.050(2) 0.039(2) 0.0149(18) -0.0051(18) 0.0015(18)
C86 0.041(2) 0.042(2) 0.038(2) 0.0136(18) -0.0014(17) 0.0002(18)
C87 0.038(2) 0.041(2) 0.041(2) 0.0176(17) 0.0045(17) 0.0073(17)
C88 0.0346(19) 0.042(2) 0.041(2) 0.0182(17) 0.0014(17) 0.0071(16)
C89 0.041(2) 0.037(2) 0.052(2) 0.0198(18) 0.0054(18) 0.0046(17)
C90 0.040(2) 0.042(2) 0.051(2) 0.0200(19) 0.0073(19) 0.0037(18)
C91 0.049(2) 0.046(2) 0.053(3) 0.024(2) 0.007(2) -0.0037(19)
C92 0.050(2) 0.050(2) 0.052(2) 0.019(2) 0.016(2) -0.0008(19)
C93 0.049(2) 0.057(3) 0.059(3) 0.030(2) 0.020(2) 0.004(2)
C94 0.043(2) 0.047(2) 0.058(2) 0.0266(19) 0.0186(19) 0.0082(18)
C95 0.0358(19) 0.047(2) 0.047(2) 0.0206(18) 0.0121(17) 0.0091(17)
C96 0.039(2) 0.041(2) 0.053(2) 0.0230(19) 0.0081(18) 0.0050(17)
C97 0.045(2) 0.044(2) 0.056(2) 0.0182(19) 0.0222(19) 0.0164(18)
C98 0.056(2) 0.046(2) 0.068(3) 0.023(2) 0.031(2) 0.014(2)
C99 0.064(3) 0.051(2) 0.067(3) 0.024(2) 0.036(2) 0.018(2)
C100 0.070(3) 0.044(2) 0.063(3) 0.020(2) 0.033(2) 0.018(2)
C101 0.054(2) 0.038(2) 0.058(2) 0.0184(18) 0.027(2) 0.0146(18)
C102 0.042(2) 0.044(2) 0.050(2) 0.0166(18) 0.0196(18) 0.0149(17)
C103 0.042(2) 0.0352(19) 0.051(2) 0.0131(17) 0.0144(18) 0.0127(17)
C104 0.051(2) 0.042(2) 0.056(2) 0.0166(19) 0.0258(19) 0.0161(18)
C105 0.066(3) 0.044(2) 0.054(3) 0.010(2) 0.034(2) 0.012(2)
C106 0.067(3) 0.045(2) 0.062(3) 0.009(2) 0.022(2) 0.022(2)
C107 0.057(2) 0.039(2) 0.064(3) 0.009(2) 0.028(2) 0.0154(19)
C108 0.046(2) 0.038(2) 0.051(2) 0.0133(18) 0.0156(18) 0.0126(17)
C109 0.0333(18) 0.0362(19) 0.037(2) 0.0170(16) 0.0049(16) 0.0095(16)
C110 0.0344(18) 0.0350(19) 0.043(2) 0.0166(16) 0.0100(16) 0.0109(16)
C111 0.0372(19) 0.039(2) 0.044(2) 0.0141(17) 0.0123(17) 0.0105(16)
C112 0.046(2) 0.042(2) 0.048(2) 0.0087(18) 0.0147(19) 0.0068(18)
C113 0.045(2) 0.040(2) 0.047(2) 0.0138(18) 0.0117(18) 0.0055(17)
C114 0.038(2) 0.042(2) 0.043(2) 0.0171(18) 0.0099(17) 0.0103(17)
C115 0.043(2) 0.046(2) 0.035(2) 0.0159(18) 0.0047(17) 0.0051(18)
C116 0.053(2) 0.039(2) 0.032(2) 0.0084(17) 0.0074(18) 0.0056(18)
C117 0.0370(19) 0.043(2) 0.034(2) 0.0156(17) 0.0015(16) 0.0056(17)
C118 0.0383(19) 0.043(2) 0.033(2) 0.0163(17) 0.0030(16) 0.0102(17)
C119 0.0364(19) 0.0383(19) 0.034(2) 0.0173(16) 0.0066(16) 0.0061(16)
C120 0.036(2) 0.043(2) 0.041(2) 0.0197(18) 0.0074(17) 0.0014(17)
C121 0.0302(18) 0.0360(19) 0.038(2) 0.0151(16) 0.0038(16) 0.0084(15)
C122 0.0349(19) 0.0361(19) 0.038(2) 0.0209(16) 0.0050(16) 0.0087(16)
C123 0.0344(19) 0.044(2) 0.046(2) 0.0211(18) 0.0105(17) 0.0115(17)
C124 0.0345(19) 0.0366(19) 0.045(2) 0.0183(17) 0.0142(17) 0.0111(16)
C125 0.040(2) 0.0370(19) 0.043(2) 0.0192(17) 0.0128(17) 0.0149(16)
C126 0.0327(18) 0.0327(18) 0.041(2) 0.0172(16) 0.0083(16) 0.0117(15)
C127 0.045(2) 0.049(2) 0.039(2) 0.0157(18) 0.0108(18) 0.0053(18)
C128 0.050(2) 0.056(2) 0.034(2) 0.0139(18) 0.0138(18) 0.0060(19)
C129 0.048(2) 0.050(2) 0.032(2) 0.0168(17) 0.0104(17) 0.0076(18)
C130 0.046(2) 0.046(2) 0.030(2) 0.0139(17) 0.0097(17) 0.0086(17)
C131 0.042(2) 0.043(2) 0.032(2) 0.0132(16) 0.0046(17) 0.0085(17)
C132 0.050(2) 0.053(2) 0.032(2) 0.0158(18) 0.0069(18) 0.0064(19)
C133 0.037(2) 0.064(2) 0.034(2) 0.0156(19) 0.0057(17) 0.0108(19)
C134 0.043(2) 0.049(2) 0.0256(19) 0.0114(16) 0.0070(16) 0.0085(17)
C135 0.041(2) 0.044(2) 0.0296(19) 0.0112(16) 0.0007(16) 0.0136(17)
C136 0.0354(19) 0.045(2) 0.0267(19) 0.0109(16) 0.0056(16) 0.0081(16)
C137 0.037(2) 0.056(2) 0.030(2) 0.0086(18) 0.0064(17) 0.0068(18)
C138 0.045(2) 0.052(2) 0.0248(19) 0.0115(17) 0.0018(17) 0.0077(18)
C139 0.042(2) 0.046(2) 0.0255(19) 0.0097(16) 0.0016(16) 0.0123(17)
C140 0.045(2) 0.040(2) 0.030(2) 0.0112(16) 0.0051(17) 0.0106(17)
C141 0.040(2) 0.045(2) 0.030(2) 0.0116(16) 0.0007(16) 0.0094(17)
C142 0.043(2) 0.047(2) 0.029(2) 0.0090(17) 0.0027(17) 0.0059(18)
C143 0.041(2) 0.051(2) 0.0282(19) 0.0099(17) 0.0019(16) 0.0139(18)
C144 0.042(2) 0.050(2) 0.0270(19) 0.0110(17) 0.0033(17) 0.0105(18)
C145 0.047(2) 0.053(2) 0.029(2) 0.0134(17) -0.0002(17) 0.0079(18)
C146 0.053(2) 0.059(2) 0.030(2) 0.0067(18) -0.0024(18) 0.004(2)
C147 0.050(2) 0.052(2) 0.036(2) 0.0055(19) -0.0017(19) -0.005(2)
C148 0.048(2) 0.048(2) 0.034(2) 0.0100(18) 0.0004(18) 0.0021(18)
C149 0.043(2) 0.048(2) 0.032(2) 0.0060(18) 0.0004(17) 0.0022(18)
C150 0.047(2) 0.047(2) 0.0268(19) 0.0118(17) 0.0013(17) 0.0073(18)
C151 0.056(2) 0.065(3) 0.030(2) 0.0019(19) 0.0136(19) -0.014(2)
C152 0.075(3) 0.084(3) 0.030(2) 0.001(2) 0.013(2) -0.031(3)
C153 0.072(3) 0.093(3) 0.037(2) -0.003(2) 0.007(2) -0.030(3)
C154 0.064(3) 0.088(3) 0.035(2) 0.007(2) 0.005(2) -0.024(2)
C155 0.058(2) 0.062(3) 0.033(2) 0.0132(19) 0.0076(19) -0.005(2)
C156 0.053(2) 0.059(2) 0.027(2) 0.0119(18) 0.0079(18) -0.0035(19)
C157 0.057(2) 0.064(3) 0.038(2) 0.016(2) 0.0130(19) 0.008(2)
C158 0.064(3) 0.058(2) 0.031(2) 0.0116(19) 0.0132(19) -0.001(2)
C159 0.058(3) 0.071(3) 0.029(2) 0.012(2) 0.0074(19) -0.002(2)
C160 0.059(2) 0.061(2) 0.030(2) 0.0108(19) 0.0095(19) 0.000(2)
C161 0.049(2) 0.060(2) 0.026(2) 0.0080(18) 0.0071(17) -0.0006(19)
C162 0.052(2) 0.062(2) 0.035(2) 0.0143(19) 0.0136(18) 0.013(2)
C163 0.043(2) 0.044(2) 0.030(2) 0.0108(16) 0.0065(17) 0.0055(17)
C164 0.048(2) 0.046(2) 0.0256(19) 0.0126(16) 0.0119(17) 0.0076(18)
C165 0.049(2) 0.049(2) 0.027(2) 0.0086(17) 0.0056(17) 0.0045(18)
C166 0.045(2) 0.048(2) 0.0233(19) 0.0094(16) 0.0009(16) 0.0026(18)
C167 0.048(2) 0.046(2) 0.029(2) 0.0135(17) 0.0049(17) 0.0045(18)
C168 0.040(2) 0.045(2) 0.032(2) 0.0194(16) 0.0039(16) 0.0077(17)
C169 0.050(2) 0.042(2) 0.027(2) 0.0037(17) 0.0048(17) 0.0093(18)
C170 0.047(2) 0.040(2) 0.031(2) 0.0048(17) 0.0042(17) 0.0052(18)
C171 0.053(2) 0.048(2) 0.034(2) 0.0088(18) 0.0096(18) 0.0156(19)
C172 0.061(3) 0.051(2) 0.035(2) 0.0064(18) 0.0104(19) 0.022(2)
C173 0.068(3) 0.038(2) 0.032(2) 0.0047(17) 0.010(2) 0.009(2)
C174 0.052(2) 0.049(2) 0.032(2) 0.0083(18) 0.0018(18) 0.0128(19)
C175 0.092(4) 0.057(3) 0.039(3) -0.001(2) -0.003(2) 0.019(3)
C176 0.062(3) 0.072(3) 0.041(2) 0.001(2) 0.000(2) 0.029(2)
C177 0.070(3) 0.069(3) 0.050(3) 0.006(2) 0.007(2) 0.032(3)
C178 0.053(2) 0.0375(19) 0.0259(19) 0.0078(16) 0.0081(17) 0.0062(17)
C179 0.059(2) 0.038(2) 0.033(2) 0.0089(17) 0.0093(19) 0.0088(18)
C180 0.066(3) 0.041(2) 0.038(2) 0.0110(18) 0.006(2) 0.009(2)
C181 0.067(3) 0.043(2) 0.031(2) 0.0139(18) 0.008(2) 0.005(2)
C182 0.065(3) 0.044(2) 0.034(2) 0.0066(18) 0.015(2) 0.000(2)
C183 0.051(2) 0.042(2) 0.036(2) 0.0053(17) 0.0079(18) 0.0052(18)
C185 0.061(3) 0.070(3) 0.049(3) 0.013(2) 0.011(2) 0.014(2)
C186 0.065(3) 0.052(2) 0.038(2) 0.013(2) 0.007(2) 0.005(2)
C187 0.052(2) 0.040(2) 0.031(2) 0.0036(16) 0.0154(17) 0.0097(18)
C188 0.059(2) 0.051(2) 0.051(2) 0.009(2) 0.019(2) 0.022(2)
C189 0.074(3) 0.054(3) 0.059(3) -0.002(2) 0.022(2) 0.022(2)
C190 0.081(3) 0.045(2) 0.052(3) 0.005(2) 0.018(2) 0.020(2)
C191 0.066(3) 0.044(2) 0.039(2) 0.0053(18) 0.016(2) 0.007(2)
C192 0.062(2) 0.040(2) 0.028(2) 0.0062(17) 0.0185(18) 0.0064(19)
C193 0.102(4) 0.051(3) 0.085(4) 0.004(3) 0.025(3) 0.020(3)
C194 0.056(3) 0.059(3) 0.054(3) 0.009(2) 0.012(2) 0.005(2)
C195 0.052(3) 0.071(3) 0.083(4) -0.002(3) 0.008(2) 0.022(2)
C196 0.058(2) 0.041(2) 0.028(2) 0.0056(17) 0.0070(18) 0.0032(19)
C197 0.066(3) 0.054(2) 0.029(2) 0.0061(19) 0.012(2) 0.003(2)
C198 0.073(3) 0.059(3) 0.035(2) 0.000(2) 0.012(2) 0.015(2)
C199 0.084(3) 0.055(3) 0.025(2) -0.0068(19) 0.007(2) 0.003(2)
C200 0.069(3) 0.055(3) 0.033(2) 0.007(2) -0.001(2) -0.006(2)
C201 0.053(2) 0.045(2) 0.033(2) 0.0038(18) 0.0082(19) -0.0013(19)
C202 0.112(4) 0.100(4) 0.032(3) -0.007(3) -0.003(3) 0.022(3)
C203 0.087(3) 0.073(3) 0.033(2) 0.002(2) 0.011(2) 0.019(3)
C204 0.053(3) 0.069(3) 0.042(3) 0.005(2) 0.003(2) 0.010(2)
C205 0.054(2) 0.040(2) 0.034(2) 0.0074(17) 0.0003(18) 0.0044(18)
C206 0.060(3) 0.050(2) 0.038(2) 0.0086(19) 0.000(2) -0.001(2)
C207 0.075(3) 0.054(3) 0.046(3) 0.013(2) 0.002(2) -0.001(2)
C208 0.078(3) 0.049(2) 0.043(2) 0.006(2) -0.002(2) 0.017(2)
C209 0.055(2) 0.056(2) 0.044(2) 0.002(2) -0.004(2) 0.018(2)
C210 0.053(2) 0.037(2) 0.037(2) 0.0039(17) -0.0008(18) 0.0095(18)
C211 0.102(4) 0.061(3) 0.044(3) 0.007(2) -0.016(3) 0.028(3)
C212 0.064(3) 0.070(3) 0.050(3) 0.026(2) 0.009(2) -0.005(2)
C213 0.053(3) 0.063(3) 0.053(3) -0.010(2) 0.007(2) 0.005(2)
C214 0.056(2) 0.083(3) 0.067(3) 0.051(2) 0.030(2) 0.029(2)
C215 0.053(3) 0.089(3) 0.068(3) 0.045(2) 0.033(2) 0.031(2)
C216 0.057(3) 0.101(4) 0.083(3) 0.050(3) 0.032(2) 0.034(3)
C217 0.057(3) 0.106(4) 0.102(4) 0.058(3) 0.034(3) 0.019(3)
C218 0.055(3) 0.098(3) 0.109(4) 0.064(3) 0.032(3) 0.033(3)
C219 0.059(3) 0.099(3) 0.095(3) 0.063(3) 0.043(2) 0.034(3)
C220 0.062(3) 0.109(5) 0.150(6) 0.069(4) 0.042(3) 0.023(3)
C221 0.073(3) 0.091(4) 0.118(5) 0.046(3) 0.046(3) 0.033(3)
C222 0.063(3) 0.104(4) 0.071(3) 0.038(3) 0.025(3) 0.038(3)
C223 0.059(3) 0.110(4) 0.083(3) 0.065(3) 0.032(2) 0.041(3)
C224 0.057(3) 0.114(4) 0.092(4) 0.061(3) 0.037(3) 0.042(3)
C225 0.062(3) 0.113(4) 0.102(4) 0.073(3) 0.039(3) 0.048(3)
C226 0.060(3) 0.122(4) 0.090(3) 0.072(3) 0.038(3) 0.052(3)
C227 0.070(3) 0.128(4) 0.078(3) 0.064(3) 0.028(3) 0.048(3)
C228 0.071(3) 0.121(4) 0.081(3) 0.064(3) 0.036(3) 0.039(3)
C229 0.074(3) 0.135(5) 0.097(4) 0.078(4) 0.038(3) 0.046(3)
C230 0.109(5) 0.121(5) 0.080(4) 0.053(4) 0.033(3) 0.041(4)
C231 0.065(3) 0.109(4) 0.105(5) 0.057(4) 0.032(3) 0.042(3)
C232 0.071(3) 0.076(3) 0.054(3) 0.019(2) 0.001(2) 0.034(2)
C233 0.056(3) 0.054(2) 0.062(3) 0.014(2) 0.005(2) 0.015(2)
C234 0.052(3) 0.061(3) 0.061(3) 0.002(2) 0.003(2) 0.009(2)
C235 0.078(3) 0.063(3) 0.063(3) 0.020(2) 0.003(3) 0.032(2)
C236 0.103(4) 0.114(4) 0.064(3) 0.014(3) -0.012(3) 0.042(3)
C237 0.090(4) 0.123(4) 0.069(3) 0.010(3) -0.003(3) 0.057(3)
C505 0.080(3) 0.054(3) 0.074(3) 0.014(3) -0.015(3) 0.014(3)
C239 0.134(6) 0.157(7) 0.095(5) -0.024(5) -0.027(5) 0.047(5)
C240 0.070(3) 0.090(4) 0.076(4) -0.011(3) -0.015(3) 0.026(3)
C241 0.097(4) 0.089(3) 0.100(4) 0.018(3) -0.030(3) 0.005(3)
C242 0.079(3) 0.110(4) 0.065(3) 0.018(3) -0.001(3) 0.007(3)
C243 0.123(4) 0.106(4) 0.083(4) 0.021(3) -0.021(4) -0.044(4)
C244 0.136(5) 0.111(4) 0.113(5) 0.016(4) -0.015(4) -0.025(5)
C245 0.127(5) 0.081(4) 0.132(5) 0.031(4) -0.044(4) -0.006(4)
C246 0.108(4) 0.070(3) 0.156(5) 0.018(4) -0.045(4) 0.007(3)
C247 0.201(9) 0.145(7) 0.155(8) 0.032(6) -0.021(7) -0.062(7)
C248 0.125(7) 0.133(7) 0.259(11) -0.010(7) 0.014(7) 0.038(5)
C249 0.105(5) 0.123(5) 0.086(5) 0.030(4) -0.007(4) -0.056(4)
C250 0.044(2) 0.057(2) 0.051(2) 0.025(2) 0.0051(19) 0.0042(19)
C251 0.042(2) 0.066(3) 0.054(3) 0.029(2) 0.0157(19) 0.010(2)
C252 0.044(2) 0.066(3) 0.067(3) 0.039(2) 0.022(2) 0.017(2)
C253 0.050(2) 0.086(3) 0.057(3) 0.039(3) 0.009(2) 0.012(2)
C254 0.064(3) 0.082(3) 0.051(3) 0.027(3) 0.004(2) 0.011(3)
C255 0.062(3) 0.070(3) 0.042(2) 0.017(2) -0.003(2) 0.005(2)
C256 0.079(4) 0.121(5) 0.083(4) 0.071(4) 0.015(3) 0.022(3)
C257 0.102(4) 0.068(3) 0.057(3) 0.006(3) 0.008(3) 0.014(3)
C258 0.057(3) 0.072(3) 0.068(3) 0.030(3) 0.023(2) 0.023(2)
C259 0.048(3) 0.060(3) 0.032(3) 0.000(2) 0.004(2) 0.005(2)
C260 0.049(3) 0.058(3) 0.033(2) 0.005(2) 0.004(2) 0.004(2)
C261 0.051(3) 0.061(3) 0.034(3) -0.001(2) 0.004(2) 0.006(2)
C262 0.052(3) 0.065(3) 0.036(3) 0.000(2) 0.001(2) 0.012(2)
C263 0.059(3) 0.065(3) 0.031(3) -0.001(2) 0.001(3) 0.010(3)
C264 0.052(3) 0.062(3) 0.034(3) 0.000(3) 0.002(3) 0.007(3)
C265 0.065(4) 0.082(5) 0.039(4) -0.005(3) 0.000(3) 0.020(4)
C266 0.076(4) 0.066(4) 0.046(4) -0.003(3) 0.002(3) 0.015(4)
C267 0.050(4) 0.071(4) 0.056(4) 0.004(4) 0.002(3) 0.004(3)
C59B 0.051(3) 0.063(3) 0.034(3) 0.003(3) 0.008(3) 0.003(3)
C60B 0.060(4) 0.063(4) 0.038(3) 0.005(3) 0.003(3) 0.004(3)
C61B 0.057(4) 0.057(4) 0.039(4) 0.001(3) 0.006(3) 0.006(3)
C62B 0.055(3) 0.058(3) 0.037(3) 0.002(3) 0.007(3) 0.006(3)
C63B 0.051(3) 0.061(3) 0.034(3) 0.001(3) 0.005(3) 0.006(3)
C64B 0.052(3) 0.063(3) 0.036(3) 0.003(3) 0.003(3) 0.005(3)
C65B 0.065(6) 0.066(6) 0.057(6) 0.006(5) 0.009(5) 0.006(5)
C66B 0.063(5) 0.076(6) 0.049(5) -0.002(5) 0.003(5) 0.021(5)
C67B 0.074(6) 0.082(6) 0.050(6) 0.008(5) -0.009(5) 0.025(5)
C268 0.058(2) 0.069(3) 0.031(2) 0.011(2) 0.0064(19) -0.003(2)
C269 0.072(3) 0.064(3) 0.037(2) 0.004(2) 0.021(2) -0.013(2)
C270 0.070(3) 0.065(3) 0.038(2) -0.001(2) 0.014(2) -0.011(2)
C271 0.054(2) 0.072(3) 0.034(2) 0.009(2) 0.0132(19) -0.013(2)
C272 0.052(2) 0.066(3) 0.029(2) 0.012(2) 0.0042(19) -0.008(2)
C273 0.047(2) 0.061(3) 0.031(2) 0.014(2) -0.0001(18) -0.003(2)
C274 0.072(3) 0.089(4) 0.042(3) 0.008(3) 0.016(2) -0.023(3)
C275 0.125(5) 0.066(3) 0.051(3) -0.002(3) 0.039(3) -0.014(3)
C276 0.056(3) 0.066(3) 0.048(3) 0.022(2) 0.006(2) 0.007(2)
C277 0.047(2) 0.053(2) 0.042(2) 0.0236(19) 0.0154(18) 0.0076(19)
C278 0.043(2) 0.068(3) 0.066(3) 0.032(2) 0.021(2) 0.005(2)
C279 0.051(3) 0.068(3) 0.095(3) 0.044(3) 0.017(2) 0.015(2)
C280 0.042(2) 0.076(3) 0.082(3) 0.044(3) 0.010(2) 0.007(2)
C281 0.048(2) 0.074(3) 0.054(3) 0.031(2) 0.008(2) 0.001(2)
C282 0.044(2) 0.066(3) 0.045(2) 0.027(2) 0.0099(19) 0.003(2)
C283 0.046(3) 0.092(4) 0.137(5) 0.052(4) 0.006(3) 0.006(3)
C284 0.058(3) 0.074(3) 0.101(4) 0.033(3) 0.025(3) 0.018(3)
C285 0.063(3) 0.057(3) 0.054(3) 0.009(2) 0.012(2) -0.002(2)
C286 0.0306(19) 0.065(2) 0.033(2) 0.0086(19) 0.0075(16) 0.0062(18)
C287 0.035(2) 0.078(3) 0.036(2) 0.021(2) 0.0110(17) 0.014(2)
C288 0.039(2) 0.094(3) 0.035(2) 0.014(2) 0.0088(18) 0.012(2)
C289 0.043(2) 0.089(3) 0.028(2) 0.012(2) 0.0049(18) 0.003(2)
C290 0.041(2) 0.081(3) 0.033(2) 0.009(2) 0.0003(18) 0.000(2)
C291 0.043(2) 0.064(3) 0.030(2) 0.012(2) 0.0088(18) -0.004(2)
C292 0.069(3) 0.111(4) 0.045(3) -0.002(3) -0.007(2) 0.010(3)
C293 0.052(3) 0.092(3) 0.034(2) 0.020(2) 0.011(2) 0.027(2)
C294 0.066(3) 0.066(3) 0.045(3) 0.004(2) 0.001(2) 0.009(2)
C295 0.039(2) 0.054(2) 0.034(2) 0.0102(18) 0.0021(17) 0.0171(18)
C296 0.042(2) 0.054(2) 0.037(2) 0.0111(19) 0.0000(18) 0.0179(19)
C297 0.046(2) 0.065(3) 0.041(2) 0.012(2) 0.0046(19) 0.020(2)
C298 0.052(2) 0.064(3) 0.045(2) 0.013(2) 0.0069(19) 0.027(2)
C299 0.049(2) 0.066(3) 0.035(2) 0.007(2) 0.0035(18) 0.023(2)
C300 0.046(2) 0.060(2) 0.036(2) 0.0084(19) 0.0045(18) 0.017(2)
C301 0.073(3) 0.070(3) 0.044(3) 0.007(2) 0.016(2) 0.032(3)
C302 0.054(3) 0.057(3) 0.048(3) 0.010(2) 0.006(2) 0.019(2)
C303 0.054(3) 0.061(3) 0.039(2) 0.003(2) 0.012(2) 0.006(2)
C304 0.057(3) 0.054(2) 0.058(3) 0.023(2) 0.018(2) -0.006(2)
C305 0.053(3) 0.071(3) 0.063(3) 0.026(2) 0.017(2) 0.000(2)
C306 0.063(3) 0.077(3) 0.072(3) 0.025(3) 0.019(2) -0.014(3)
C307 0.077(3) 0.072(3) 0.076(3) 0.028(3) 0.021(3) -0.020(3)
C308 0.063(3) 0.059(3) 0.076(3) 0.025(2) 0.010(3) -0.019(2)
C309 0.059(3) 0.061(3) 0.067(3) 0.023(2) 0.005(2) -0.005(2)
C310 0.101(4) 0.085(4) 0.126(5) 0.044(4) 0.033(4) -0.019(3)
C311 0.065(3) 0.062(3) 0.104(4) 0.029(3) 0.006(3) 0.005(3)
C312 0.064(3) 0.094(4) 0.081(4) 0.041(3) 0.029(3) 0.011(3)
C313 0.074(3) 0.057(2) 0.074(3) 0.024(2) 0.042(2) 0.026(2)
C314 0.076(3) 0.065(3) 0.094(3) 0.024(3) 0.052(3) 0.033(2)
C315 0.077(3) 0.079(3) 0.096(4) 0.024(3) 0.052(3) 0.038(3)
C316 0.091(3) 0.077(3) 0.085(3) 0.021(3) 0.055(3) 0.039(3)
C317 0.100(4) 0.070(3) 0.085(3) 0.033(3) 0.053(3) 0.035(3)
C318 0.078(3) 0.066(3) 0.074(3) 0.027(2) 0.042(3) 0.031(2)
C319 0.124(5) 0.101(4) 0.099(4) 0.017(3) 0.068(4) 0.047(4)
C320 0.089(4) 0.086(4) 0.075(4) 0.016(3) 0.042(3) 0.015(3)
C321 0.065(3) 0.087(4) 0.101(4) 0.018(3) 0.032(3) 0.036(3)
C322 0.086(3) 0.052(2) 0.066(3) 0.011(2) 0.035(2) 0.027(2)
C323 0.134(4) 0.063(3) 0.054(3) 0.012(2) 0.039(3) 0.037(3)
C324 0.134(4) 0.056(3) 0.061(3) 0.007(2) 0.040(3) 0.033(3)
C325 0.094(3) 0.059(3) 0.076(3) -0.001(3) 0.043(3) 0.021(3)
C326 0.097(4) 0.083(4) 0.081(3) -0.012(3) 0.003(3) 0.039(3)
C327 0.113(4) 0.071(3) 0.088(4) -0.011(3) -0.007(3) 0.039(3)
C328 0.100(4) 0.062(3) 0.084(4) -0.002(3) 0.038(3) 0.013(3)
C329 0.222(8) 0.075(4) 0.075(4) 0.011(3) 0.021(5) 0.069(5)
C330 0.259(9) 0.117(6) 0.149(7) -0.035(5) -0.077(7) 0.120(6)
C331 0.047(2) 0.049(2) 0.052(2) 0.0174(19) 0.0158(19) -0.0010(19)
C332 0.069(3) 0.058(3) 0.080(3) 0.033(2) 0.011(3) -0.005(2)
C333 0.087(3) 0.070(3) 0.095(4) 0.037(3) 0.012(3) -0.020(3)
C334 0.073(3) 0.087(3) 0.085(4) 0.020(3) 0.008(3) -0.035(3)
C335 0.058(3) 0.084(3) 0.060(3) 0.012(3) 0.016(2) -0.018(2)
C336 0.049(2) 0.062(3) 0.056(3) 0.013(2) 0.014(2) -0.003(2)
C337 0.100(5) 0.122(5) 0.121(5) 0.055(4) 0.005(4) -0.052(4)
C338 0.088(4) 0.079(4) 0.106(4) 0.058(3) 0.013(3) 0.014(3)
C339 0.056(3) 0.088(4) 0.065(3) 0.024(3) 0.000(2) 0.014(3)
C340 0.049(2) 0.048(2) 0.035(2) 0.0133(18) 0.0104(18) 0.0039(18)
C341 0.046(2) 0.043(2) 0.046(2) 0.0131(18) 0.0160(19) 0.0012(18)
C342 0.055(2) 0.054(2) 0.059(3) 0.013(2) 0.023(2) -0.003(2)
C343 0.069(3) 0.072(3) 0.045(3) 0.010(2) 0.027(2) 0.000(2)
C344 0.075(3) 0.079(3) 0.038(2) 0.015(2) 0.018(2) 0.009(3)
C345 0.069(3) 0.063(3) 0.039(2) 0.005(2) 0.017(2) 0.010(2)
C346 0.104(4) 0.094(4) 0.068(3) 0.014(3) 0.051(3) 0.016(3)
C347 0.070(3) 0.056(3) 0.051(3) 0.014(2) 0.022(2) 0.012(2)
C348 0.082(4) 0.095(4) 0.047(3) 0.008(3) 0.004(3) 0.024(3)
C349 0.048(2) 0.0387(19) 0.0321(19) 0.0140(16) 0.0079(17) 0.0032(17)
C350 0.055(2) 0.037(2) 0.040(2) 0.0136(19) 0.013(2) 0.0016(19)
N1 0.066(2) 0.057(2) 0.052(2) 0.0128(19) 0.0189(19) 0.0103(19)
C351 0.060(3) 0.034(2) 0.043(2) 0.0064(19) 0.008(2) 0.004(2)
N2 0.065(3) 0.051(2) 0.067(3) -0.003(2) -0.015(2) 0.014(2)
C352 0.051(2) 0.042(2) 0.042(2) 0.0108(17) 0.0099(18) 0.0033(18)
C353 0.052(2) 0.056(3) 0.044(3) 0.015(2) 0.012(2) 0.013(2)
N3 0.084(3) 0.089(3) 0.043(2) 0.020(2) 0.018(2) 0.034(2)
C354 0.056(3) 0.047(3) 0.045(2) 0.007(2) 0.009(2) 0.012(2)
N4 0.075(3) 0.047(2) 0.064(3) 0.0098(19) 0.019(2) 0.009(2)
C355 0.047(2) 0.047(2) 0.035(2) 0.0062(17) 0.0007(17) 0.0027(18)
C356 0.052(2) 0.047(2) 0.046(3) 0.005(2) -0.001(2) 0.009(2)
N5 0.072(3) 0.056(2) 0.052(2) 0.0241(19) 0.025(2) 0.0052(19)
C357 0.053(3) 0.053(3) 0.048(3) 0.004(2) 0.008(2) -0.007(2)
N6 0.061(2) 0.068(3) 0.049(2) -0.006(2) -0.0007(19) -0.008(2)
C358 0.049(2) 0.054(2) 0.040(2) 0.0091(19) 0.0010(18) 0.0003(19)
C359 0.046(3) 0.063(3) 0.043(2) 0.002(2) -0.009(2) 0.001(2)
N7 0.052(3) 0.086(3) 0.073(3) -0.005(2) -0.004(2) 0.002(2)
C360 0.062(3) 0.064(3) 0.037(2) 0.015(2) 0.000(2) 0.001(2)
N8 0.081(3) 0.081(3) 0.046(2) 0.010(2) -0.008(2) -0.002(2)

loop_
_atom_type_symbol
_atom_type_description
_atom_type_scat_dispersion_real
_atom_type_scat_dispersion_imag
_atom_type_scat_source
C C 0.0033 0.0016 'International Tables Vol C Tables 4.2.6.8 and 6.1.1.4'
H H 0.0000 0.0000 'International Tables Vol C Tables 4.2.6.8 and 6.1.1.4'
N N 0.0061 0.0033 'International Tables Vol C Tables 4.2.6.8 and 6.1.1.4'
Cl Cl 0.1484 0.1585 'International Tables Vol C Tables 4.2.6.8 and 6.1.1.4'
S S 0.1246 0.1234 'International Tables Vol C Tables 4.2.6.8 and 6.1.1.4'

loop_
_geom_angle_atom_site_label_1
_geom_angle_atom_site_label_2
_geom_angle_atom_site_label_3
_geom_angle
C2 C1 C6 119.0(3)
C2 C1 C170 122.4(3)
C6 C1 C170 118.5(3)
C1 C2 C3 121.0(3)
C1 C2 H1 119.5
C3 C2 H1 119.5
C2 C3 C4 119.3(3)
C2 C3 C12 121.9(3)
C4 C3 C12 118.7(3)
C5 C4 C3 119.0(3)
C5 C4 C42 120.8(3)
C3 C4 C42 120.2(3)
C6 C5 C4 119.1(3)
C6 C5 C31 121.8(3)
C4 C5 C31 119.1(3)
C1 C6 C5 122.4(3)
C1 C6 H2 118.8
C5 C6 H2 118.8
C8 C7 C12 122.5(3)
C8 C7 H3 118.7
C12 C7 H3 118.7
C7 C8 C9 118.4(3)
C7 C8 C178 118.5(3)
C9 C8 C178 123.1(3)
C8 C9 C10 121.8(3)
C8 C9 H4 119.1
C10 C9 H4 119.1
C11 C10 C9 118.8(3)
C11 C10 C13 119.5(3)
C9 C10 C13 121.7(3)
C10 C11 C12 119.6(3)
C10 C11 C37 119.9(3)
C12 C11 C37 120.5(3)
C7 C12 C11 118.9(3)
C7 C12 C3 121.5(3)
C11 C12 C3 119.7(3)
C14 C13 C18 118.5(3)
C14 C13 C10 122.4(3)
C18 C13 C10 119.1(3)
C13 C14 C15 122.6(3)
C13 C14 H5 118.7
C15 C14 H5 118.7
C16 C15 C14 117.5(3)
C16 C15 C187 119.7(3)
C14 C15 C187 122.8(3)
C15 C16 C17 122.7(3)
C15 C16 H6 118.7
C17 C16 H6 118.7
C16 C17 C18 118.4(3)
C16 C17 C19 120.6(3)
C18 C17 C19 121.0(3)
C13 C18 C17 120.3(3)
C13 C18 C38 120.5(3)
C17 C18 C38 119.3(3)
C20 C19 C24 119.3(3)
C20 C19 C17 122.7(3)
C24 C19 C17 118.0(3)
C19 C20 C21 122.4(4)
C19 C20 H7 118.8
C21 C20 H7 118.8
C22 C21 C20 118.0(3)
C22 C21 C196 121.3(3)
C20 C21 C196 120.7(4)
C23 C22 C21 121.7(4)
C23 C22 H8 119.1
C21 C22 H8 119.1
C22 C23 C24 119.6(3)
C22 C23 C26 122.2(3)
C24 C23 C26 118.0(3)
C19 C24 C39 120.9(3)
C19 C24 C23 118.7(3)
C39 C24 C23 120.4(3)
C26 C25 C40 120.9(3)
C26 C25 C30 118.4(3)
C40 C25 C30 120.7(3)
C25 C26 C27 120.1(3)
C25 C26 C23 119.3(3)
C27 C26 C23 120.6(3)
C28 C27 C26 121.1(3)
C28 C27 H9 119.4
C26 C27 H9 119.4
C27 C28 C29 118.2(3)
C27 C28 C205 121.5(3)
C29 C28 C205 120.2(3)
C30 C29 C28 121.9(4)
C30 C29 H10 119.0
C28 C29 H10 119.0
C29 C30 C25 119.4(3)
C29 C30 C33 122.9(3)
C25 C30 C33 117.7(3)
C32 C31 C36 118.8(3)
C32 C31 C5 119.6(3)
C36 C31 C5 121.5(3)
C33 C32 C31 119.8(3)
C33 C32 C41 120.0(3)
C31 C32 C41 120.1(3)
C34 C33 C32 119.8(3)
C34 C33 C30 120.1(3)
C32 C33 C30 120.1(3)
C35 C34 C33 121.2(3)
C35 C34 H11 119.4
C33 C34 H11 119.4
C34 C35 C36 120.3(3)
C34 C35 C349 121.1(3)
C36 C35 C349 118.2(3)
C35 C36 C31 119.8(3)
C35 C36 H12 120.1
C31 C36 H12 120.1
C38 C37 C42 120.7(3)
C38 C37 C11 120.2(3)
C42 C37 C11 119.2(3)
C37 C38 C39 119.4(3)
C37 C38 C18 120.3(3)
C39 C38 C18 120.3(3)
C40 C39 C24 119.4(3)
C40 C39 C38 120.5(3)
C24 C39 C38 120.1(3)
C39 C40 C41 119.9(3)
C39 C40 C25 120.9(3)
C41 C40 C25 119.2(3)
C40 C41 C32 120.3(3)
C40 C41 C42 119.7(3)
C32 C41 C42 119.9(3)
C37 C42 C41 119.5(3)
C37 C42 C4 121.2(3)
C41 C42 C4 119.2(3)
C48 C43 C44 119.0(4)
C48 C43 C352 122.2(3)
C44 C43 C352 118.6(3)
C45 C44 C43 120.9(4)
C45 C44 H13 119.5
C43 C44 H13 119.5
C44 C45 C46 119.5(4)
C44 C45 C54 120.1(4)
C46 C45 C54 120.4(4)
C47 C46 C45 120.7(4)
C47 C46 C79 120.6(3)
C45 C46 C79 118.7(3)
C46 C47 C48 119.5(3)
C46 C47 C74 120.0(3)
C48 C47 C74 120.4(3)
C43 C48 C47 120.1(3)
C43 C48 H14 119.9
C47 C48 H14 119.9
C54 C49 C50 122.2(4)
C54 C49 H15 118.9
C50 C49 H15 118.9
C49 C50 C51 117.1(4)
C49 C50 C214 120.0(4)
C51 C50 C214 122.7(4)
C52 C51 C50 122.9(4)
C52 C51 H16 118.5
C50 C51 H16 118.5
C51 C52 C55 122.4(4)
C51 C52 C53 118.3(4)
C55 C52 C53 119.3(4)
C54 C53 C52 118.3(4)
C54 C53 C80 120.9(4)
C52 C53 C80 120.8(4)
C49 C54 C53 121.1(4)
C49 C54 C45 120.3(4)
C53 C54 C45 118.6(4)
C52 C55 C56 122.7(4)
C52 C55 C60 121.3(4)
C56 C55 C60 116.0(4)
C57 C56 C55 122.8(4)
C57 C56 H17 118.6
C55 C56 H17 118.6
C56 C57 C58 119.6(4)
C56 C57 C223 120.6(4)
C58 C57 C223 119.7(4)
C59 C58 C57 120.3(4)
C59 C58 H18 119.8
C57 C58 H18 119.8
C60 C59 C58 120.6(4)
C60 C59 C62 119.8(4)
C58 C59 C62 119.5(4)
C59 C60 C55 120.6(4)
C59 C60 C81 121.1(4)
C55 C60 C81 118.3(4)
C66 C61 C62 118.5(4)
C66 C61 C82 120.1(4)
C62 C61 C82 121.4(4)
C63 C62 C61 120.1(4)
C63 C62 C59 122.0(4)
C61 C62 C59 117.9(4)
C64 C63 C62 123.4(4)
C64 C63 H19 118.3
C62 C63 H19 118.3
C63 C64 C65 116.9(4)
C63 C64 C232 122.8(4)
C65 C64 C232 120.2(5)
C64 C65 C66 121.4(5)
C64 C65 H20 119.3
C66 C65 H20 119.3
C61 C66 C65 119.6(4)
C61 C66 C69 119.8(4)
C65 C66 C69 120.6(4)
C72 C67 C68 118.0(4)
C72 C67 C76 123.1(4)
C68 C67 C76 118.9(4)
C69 C68 C67 119.3(4)
C69 C68 C83 121.1(4)
C67 C68 C83 119.6(4)
C70 C69 C68 119.0(4)
C70 C69 C66 121.2(4)
C68 C69 C66 119.8(4)
C71 C70 C69 122.2(5)
C71 C70 H21 118.9
C69 C70 H21 118.9
C70 C71 C72 119.1(5)
C70 C71 C241 119.9(4)
C72 C71 C241 119.9(4)
C67 C72 C71 122.1(5)
C67 C72 H22 119.0
C71 C72 H22 119.0
C78 C73 C74 122.6(4)
C78 C73 H23 118.7
C74 C73 H23 118.7
C73 C74 C75 118.1(3)
C73 C74 C47 121.2(3)
C75 C74 C47 120.6(3)
C76 C75 C74 120.9(3)
C76 C75 C84 120.6(3)
C74 C75 C84 118.4(4)
C75 C76 C77 118.5(3)
C75 C76 C67 120.8(3)
C77 C76 C67 120.6(4)
C76 C77 C78 121.9(4)
C76 C77 H24 119.0
C78 C77 H24 119.0
C73 C78 C77 117.7(4)
C73 C78 C250 119.2(4)
C77 C78 C250 123.1(4)
C80 C79 C84 121.8(3)
C80 C79 C46 120.5(3)
C84 C79 C46 117.6(3)
C79 C80 C81 119.1(4)
C79 C80 C53 120.6(4)
C81 C80 C53 120.3(3)
C80 C81 C82 121.9(4)
C80 C81 C60 119.7(4)
C82 C81 C60 118.3(4)
C81 C82 C61 121.3(4)
C81 C82 C83 117.6(4)
C61 C82 C83 121.1(4)
C84 C83 C82 121.3(4)
C84 C83 C68 120.6(3)
C82 C83 C68 118.1(4)
C79 C84 C83 118.2(3)
C79 C84 C75 122.5(3)
C83 C84 C75 119.3(4)
C90 C85 C86 118.4(4)
C90 C85 C358 120.9(4)
C86 C85 C358 119.8(4)
C85 C86 C87 122.2(4)
C85 C86 H114 118.9
C87 C86 H114 118.9
C86 C87 C88 119.1(3)
C86 C87 C117 122.2(4)
C88 C87 C117 118.7(3)
C87 C88 C122 120.6(3)
C87 C88 C89 118.3(4)
C122 C88 C89 121.1(4)
C90 C89 C88 119.5(4)
C90 C89 C96 122.1(3)
C88 C89 C96 118.5(4)
C89 C90 C85 122.3(4)
C89 C90 H115 118.9
C85 C90 H115 118.9
C92 C91 C96 122.2(4)
C92 C91 H125 118.9
C96 C91 H125 118.9
C91 C92 C93 117.5(4)
C91 C92 C304 120.1(4)
C93 C92 C304 122.3(4)
C92 C93 C94 122.7(4)
C92 C93 H116 118.7
C94 C93 H116 118.7
C93 C94 C95 118.1(4)
C93 C94 C97 121.5(4)
C95 C94 C97 120.3(3)
C96 C95 C94 120.2(3)
C96 C95 C123 120.5(4)
C94 C95 C123 119.3(4)
C95 C96 C91 118.9(4)
C95 C96 C89 120.0(3)
C91 C96 C89 121.1(4)
C98 C97 C102 118.2(4)
C98 C97 C94 122.6(4)
C102 C97 C94 119.2(4)
C97 C98 C99 124.2(4)
C97 C98 H117 117.9
C99 C98 H117 117.9
C98 C99 C100 117.5(4)
C98 C99 C313 120.6(4)
C100 C99 C313 121.9(4)
C101 C100 C99 120.9(4)
C101 C100 H118 119.6
C99 C100 H118 119.6
C100 C101 C102 120.4(4)
C100 C101 C104 121.4(4)
C102 C101 C104 118.2(4)
C101 C102 C97 118.7(4)
C101 C102 C124 121.3(3)
C97 C102 C124 120.0(4)
C108 C103 C104 118.8(4)
C108 C103 C125 121.0(4)
C104 C103 C125 120.2(3)
C105 C104 C103 118.4(4)
C105 C104 C101 120.9(4)
C103 C104 C101 120.6(4)
C106 C105 C104 122.9(4)
C106 C105 H119 118.5
C104 C105 H119 118.5
C105 C106 C107 118.1(4)
C105 C106 C322 120.7(4)
C107 C106 C322 121.2(4)
C108 C107 C106 122.4(4)
C108 C107 H120 118.8
C106 C107 H120 118.8
C107 C108 C103 119.3(4)
C107 C108 C111 122.5(4)
C103 C108 C111 118.2(3)
C114 C109 C110 118.4(3)
C114 C109 C119 121.1(3)
C110 C109 C119 120.5(3)
C109 C110 C111 119.3(3)
C109 C110 C126 120.2(3)
C111 C110 C126 120.4(3)
C112 C111 C110 118.8(4)
C112 C111 C108 121.3(4)
C110 C111 C108 119.9(3)
C113 C112 C111 121.8(4)
C113 C112 H121 119.1
C111 C112 H121 119.1
C114 C113 C112 119.1(4)
C114 C113 C331 121.8(3)
C112 C113 C331 119.0(3)
C113 C114 C109 122.5(4)
C113 C114 H122 118.7
C109 C114 H122 118.7
C120 C115 C116 117.0(4)
C120 C115 C340 123.7(3)
C116 C115 C340 119.3(4)
C115 C116 C117 122.3(4)
C115 C116 H123 118.9
C117 C116 H123 118.9
C118 C117 C116 119.7(3)
C118 C117 C87 120.0(4)
C116 C117 C87 120.3(4)
C117 C118 C119 119.5(3)
C117 C118 C121 120.9(3)
C119 C118 C121 119.6(3)
C120 C119 C118 118.0(3)
C120 C119 C109 123.1(3)
C118 C119 C109 118.9(3)
C115 C120 C119 123.4(3)
C115 C120 H124 118.3
C119 C120 H124 118.3
C126 C121 C122 121.1(3)
C126 C121 C118 120.5(3)
C122 C121 C118 118.3(3)
C88 C122 C123 120.0(3)
C88 C122 C121 121.1(3)
C123 C122 C121 118.8(3)
C124 C123 C122 120.6(3)
C124 C123 C95 120.4(4)
C122 C123 C95 118.9(4)
C123 C124 C125 119.1(3)
C123 C124 C102 120.3(3)
C125 C124 C102 120.6(3)
C126 C125 C124 120.5(3)
C126 C125 C103 120.5(3)
C124 C125 C103 119.0(3)
C121 C126 C125 119.8(3)
C121 C126 C110 120.2(3)
C125 C126 C110 119.9(3)
C128 C127 C132 117.0(4)
C128 C127 C277 120.9(4)
C132 C127 C277 122.1(3)
C127 C128 C129 122.6(4)
C127 C128 H102 118.7
C129 C128 H102 118.7
C128 C129 C130 118.0(3)
C128 C129 C162 122.5(4)
C130 C129 C162 119.5(4)
C131 C130 C129 120.5(3)
C131 C130 C163 120.2(3)
C129 C130 C163 119.2(3)
C132 C131 C130 118.7(4)
C132 C131 C134 121.2(3)
C130 C131 C134 120.1(3)
C131 C132 C127 123.2(4)
C131 C132 H103 118.4
C127 C132 H103 118.4
C138 C133 C134 121.4(4)
C138 C133 H104 119.3
C134 C133 H104 119.3
C133 C134 C135 119.3(3)
C133 C134 C131 121.4(3)
C135 C134 C131 119.3(3)
C134 C135 C136 119.5(3)
C134 C135 C168 120.1(3)
C136 C135 C168 120.3(3)
C137 C136 C135 118.5(3)
C137 C136 C139 122.0(3)
C135 C136 C139 119.4(3)
C136 C137 C138 123.0(4)
C136 C137 H105 118.5
C138 C137 H105 118.5
C137 C138 C133 118.2(3)
C137 C138 C286 120.4(3)
C133 C138 C286 121.4(3)
C144 C139 C140 117.8(3)
C144 C139 C136 122.3(3)
C140 C139 C136 119.9(3)
C141 C140 C139 119.0(3)
C141 C140 C167 121.0(3)
C139 C140 C167 120.0(3)
C142 C141 C140 120.3(3)
C142 C141 C150 122.5(3)
C140 C141 C150 117.2(3)
C143 C142 C141 120.7(4)
C143 C142 H106 119.6
C141 C142 H106 119.6
C142 C143 C144 118.7(4)
C142 C143 C295 120.1(3)
C144 C143 C295 121.1(3)
C143 C144 C139 122.8(3)
C143 C144 H107 118.6
C139 C144 H107 118.6
C150 C145 C146 118.2(4)
C150 C145 C166 121.9(3)
C146 C145 C166 119.8(4)
C147 C146 C145 119.6(4)
C147 C146 C155 121.7(3)
C145 C146 C155 118.6(4)
C148 C147 C146 120.5(4)
C148 C147 H108 119.8
C146 C147 H108 119.8
C147 C148 C149 120.7(4)
C147 C148 C355 120.2(3)
C149 C148 C355 118.7(4)
C148 C149 C150 119.0(4)
C148 C149 H109 120.5
C150 C149 H109 120.5
C145 C150 C149 121.9(3)
C145 C150 C141 119.2(3)
C149 C150 C141 118.8(4)
C152 C151 C156 118.9(4)
C152 C151 C160 121.3(4)
C156 C151 C160 119.8(4)
C151 C152 C153 121.1(4)
C151 C152 H110 119.4
C153 C152 H110 119.4
C154 C153 C152 118.6(4)
C154 C153 C259 114.2(5)
C152 C153 C259 124.2(4)
C154 C153 C59B 124.1(5)
C152 C153 C59B 106.2(5)
C259 C153 C59B 52.7(3)
C153 C154 C155 122.4(4)
C153 C154 H111 118.8
C155 C154 H111 118.8
C154 C155 C156 118.6(4)
C154 C155 C146 121.1(4)
C156 C155 C146 120.2(3)
C151 C156 C155 120.2(4)
C151 C156 C165 120.0(4)
C155 C156 C165 119.7(4)
C158 C157 C162 120.9(4)
C158 C157 H112 119.5
C162 C157 H112 119.5
C159 C158 C157 117.9(4)
C159 C158 C268 120.1(4)
C157 C158 C268 122.0(4)
C158 C159 C160 124.1(4)
C158 C159 H113 117.9
C160 C159 H113 117.9
C159 C160 C161 116.4(4)
C159 C160 C151 122.7(4)
C161 C160 C151 120.9(4)
C162 C161 C160 121.5(4)
C162 C161 C164 120.4(3)
C160 C161 C164 118.1(4)
C161 C162 C157 119.0(4)
C161 C162 C129 120.6(4)
C157 C162 C129 120.4(4)
C164 C163 C168 119.8(3)
C164 C163 C130 121.0(3)
C168 C163 C130 119.2(3)
C165 C164 C163 120.5(3)
C165 C164 C161 120.5(3)
C163 C164 C161 119.0(3)
C164 C165 C166 119.8(3)
C164 C165 C156 120.2(4)
C166 C165 C156 120.1(4)
C167 C166 C165 120.2(3)
C167 C166 C145 119.2(4)
C165 C166 C145 120.6(3)
C166 C167 C168 120.7(4)
C166 C167 C140 119.8(3)
C168 C167 C140 119.5(3)
C167 C168 C163 118.8(3)
C167 C168 C135 120.5(3)
C163 C168 C135 120.7(3)
C170 C169 C174 118.9(4)
C170 C169 C176 122.6(3)
C174 C169 C176 118.5(3)
C169 C170 C171 121.6(3)
C169 C170 C1 120.6(4)
C171 C170 C1 117.7(3)
C170 C171 C172 118.3(4)
C170 C171 C177 121.1(4)
C172 C171 C177 120.6(4)
C173 C172 C171 122.3(4)
C173 C172 H25 118.8
C171 C172 H25 118.8
C172 C173 C174 117.3(4)
C172 C173 C175 121.8(4)
C174 C173 C175 120.9(4)
C169 C174 C173 121.5(4)
C169 C174 H26 119.3
C173 C174 H26 119.3
C173 C175 H42 109.5
C173 C175 H43 109.5
H42 C175 H43 109.5
C173 C175 H44 109.5
H42 C175 H44 109.5
H43 C175 H44 109.5
C169 C176 H45 109.5
C169 C176 H46 109.5
H45 C176 H46 109.5
C169 C176 H47 109.5
H45 C176 H47 109.5
H46 C176 H47 109.5
C171 C177 H48 109.5
C171 C177 H49 109.5
H48 C177 H49 109.5
C171 C177 H50 109.5
H48 C177 H50 109.5
H49 C177 H50 109.5
C179 C178 C183 120.3(3)
C179 C178 C8 119.7(3)
C183 C178 C8 119.9(3)
C178 C179 C180 119.2(4)
C178 C179 C186 122.8(3)
C180 C179 C186 117.9(4)
C181 C180 C179 121.0(4)
C181 C180 H27 119.5
C179 C180 H27 119.5
C182 C181 C180 118.2(4)
C182 C181 C184 122.3(4)
C180 C181 C184 119.5(4)
C181 C182 C183 123.7(4)
C181 C182 H28 118.2
C183 C182 H28 118.2
C182 C183 C178 117.5(4)
C182 C183 C185 120.0(4)
C178 C183 C185 122.4(4)
C181 C184 H51 109.5
C181 C184 H52 109.5
H51 C184 H52 109.5
C181 C184 H53 109.5
H51 C184 H53 109.5
H52 C184 H53 109.5
C183 C185 H54 109.5
C183 C185 H55 109.5
H54 C185 H55 109.5
C183 C185 H56 109.5
H54 C185 H56 109.5
H55 C185 H56 109.5
C179 C186 H57 109.5
C179 C186 H58 109.5
H57 C186 H58 109.5
C179 C186 H59 109.5
H57 C186 H59 109.5
H58 C186 H59 109.5
C192 C187 C188 120.6(4)
C192 C187 C15 119.6(4)
C188 C187 C15 119.7(3)
C189 C188 C187 120.2(4)
C189 C188 C195 120.4(4)
C187 C188 C195 119.4(4)
C188 C189 C190 120.6(4)
C188 C189 H29 119.7
C190 C189 H29 119.7
C191 C190 C189 118.0(4)
C191 C190 C193 122.7(4)
C189 C190 C193 119.0(5)
C190 C191 C192 122.4(4)
C190 C191 H30 118.8
C192 C191 H30 118.8
C187 C192 C191 118.0(4)
C187 C192 C194 123.2(4)
C191 C192 C194 118.8(4)
C190 C193 H60 109.5
C190 C193 H61 109.5
H60 C193 H61 109.5
C190 C193 H62 109.5
H60 C193 H62 109.5
H61 C193 H62 109.5
C192 C194 H63 109.5
C192 C194 H64 109.5
H63 C194 H64 109.5
C192 C194 H65 109.5
H63 C194 H65 109.5
H64 C194 H65 109.5
C188 C195 H66 109.5
C188 C195 H67 109.5
H66 C195 H67 109.5
C188 C195 H68 109.5
H66 C195 H68 109.5
H67 C195 H68 109.5
C201 C196 C197 120.4(4)
C201 C196 C21 119.5(4)
C197 C196 C21 120.0(4)
C198 C197 C196 117.8(4)
C198 C197 C203 122.0(4)
C196 C197 C203 120.1(4)
C197 C198 C199 122.2(5)
C197 C198 H31 118.9
C199 C198 H31 118.9
C200 C199 C198 118.4(4)
C200 C199 C202 122.5(5)
C198 C199 C202 119.0(5)
C199 C200 C201 122.2(4)
C199 C200 H32 118.9
C201 C200 H32 118.9
C200 C201 C196 118.8(4)
C200 C201 C204 120.2(4)
C196 C201 C204 121.0(4)
C199 C202 H69 109.5
C199 C202 H70 109.5
H69 C202 H70 109.5
C199 C202 H71 109.5
H69 C202 H71 109.5
H70 C202 H71 109.5
C197 C203 H72 109.5
C197 C203 H73 109.5
H72 C203 H73 109.5
C197 C203 H74 109.5
H72 C203 H74 109.5
H73 C203 H74 109.5
C201 C204 H75 109.5
C201 C204 H76 109.5
H75 C204 H76 109.5
C201 C204 H77 109.5
H75 C204 H77 109.5
H76 C204 H77 109.5
C210 C205 C206 121.0(4)
C210 C205 C28 120.4(3)
C206 C205 C28 118.6(4)
C207 C206 C205 117.3(4)
C207 C206 C212 120.2(4)
C205 C206 C212 122.4(4)
C206 C207 C208 123.4(4)
C206 C207 H244 118.3
C208 C207 H244 118.3
C209 C208 C207 117.4(4)
C209 C208 C211 123.4(4)
C207 C208 C211 119.2(4)
C208 C209 C210 123.2(4)
C208 C209 H245 118.4
C210 C209 H245 118.4
C205 C210 C209 117.6(4)
C205 C210 C213 121.7(4)
C209 C210 C213 120.7(4)
C208 C211 H246 109.5
C208 C211 H247 109.5
H246 C211 H247 109.5
C208 C211 H248 109.5
H246 C211 H248 109.5
H247 C211 H248 109.5
C206 C212 H249 109.5
C206 C212 H250 109.5
H249 C212 H250 109.5
C206 C212 H251 109.5
H249 C212 H251 109.5
H250 C212 H251 109.5
C210 C213 H252 109.5
C210 C213 H253 109.5
H252 C213 H253 109.5
C210 C213 H254 109.5
H252 C213 H254 109.5
H253 C213 H254 109.5
C219 C214 C215 120.4(4)
C219 C214 C50 119.7(4)
C215 C214 C50 119.7(4)
C214 C215 C216 118.7(5)
C214 C215 C222 123.1(4)
C216 C215 C222 118.3(4)
C215 C216 C217 121.8(5)
C215 C216 H33 119.1
C217 C216 H33 119.1
C218 C217 C216 118.8(5)
C218 C217 C220 122.1(6)
C216 C217 C220 119.0(5)
C217 C218 C219 120.6(5)
C217 C218 H34 119.7
C219 C218 H34 119.7
C214 C219 C218 119.6(5)
C214 C219 C221 122.1(4)
C218 C219 C221 118.2(5)
C217 C220 H78 109.5
C217 C220 H79 109.5
H78 C220 H79 109.5
C217 C220 H80 109.5
H78 C220 H80 109.5
H79 C220 H80 109.5
C219 C221 H81 109.5
C219 C221 H82 109.5
H81 C221 H82 109.5
C219 C221 H83 109.5
H81 C221 H83 109.5
H82 C221 H83 109.5
C215 C222 H84 109.5
C215 C222 H85 109.5
H84 C222 H85 109.5
C215 C222 H86 109.5
H84 C222 H86 109.5
H85 C222 H86 109.5
C224 C223 C228 120.9(5)
C224 C223 C57 120.4(5)
C228 C223 C57 118.6(5)
C225 C224 C223 119.2(6)
C225 C224 C231 119.8(6)
C223 C224 C231 121.0(5)
C224 C225 C226 121.2(6)
C224 C225 H35 119.4
C226 C225 H35 119.4
C227 C226 C225 118.2(5)
C227 C226 C229 123.5(6)
C225 C226 C229 118.3(6)
C226 C227 C228 122.7(6)
C226 C227 H36 118.6
C228 C227 H36 118.6
C227 C228 C223 117.7(6)
C227 C228 C230 120.8(6)
C223 C228 C230 121.5(5)
C226 C229 H87 109.5
C226 C229 H88 109.5
H87 C229 H88 109.5
C226 C229 H89 109.5
H87 C229 H89 109.5
H88 C229 H89 109.5
C228 C230 H90 109.5
C228 C230 H91 109.5
H90 C230 H91 109.5
C228 C230 H92 109.5
H90 C230 H92 109.5
H91 C230 H92 109.5
C224 C231 H93 109.5
C224 C231 H94 109.5
H93 C231 H94 109.5
C224 C231 H95 109.5
H93 C231 H95 109.5
H94 C231 H95 109.5
C237 C232 C233 117.8(5)
C237 C232 C64 122.5(5)
C233 C232 C64 119.7(4)
C234 C233 C232 119.9(4)
C234 C233 C240 119.8(5)
C232 C233 C240 120.3(4)
C233 C234 C235 122.7(5)
C233 C234 H37 118.7
C235 C234 H37 118.7
C236 C235 C234 117.3(5)
C236 C235 C505 119.9(5)
C234 C235 C505 122.6(5)
C235 C236 C237 120.1(6)
C235 C236 H38 120.0
C237 C236 H38 120.0
C232 C237 C236 122.0(6)
C232 C237 C239 121.1(5)
C236 C237 C239 116.2(6)
C235 C505 H96 109.5
C235 C505 H97 109.5
H96 C505 H97 109.5
C235 C505 H98 109.5
H96 C505 H98 109.5
H97 C505 H98 109.5
C237 C239 H230 109.5
C237 C239 H231 109.5
H230 C239 H231 109.5
C237 C239 H232 109.5
H230 C239 H232 109.5
H231 C239 H232 109.5
C233 C240 H99 109.5
C233 C240 H100 109.5
H99 C240 H100 109.5
C233 C240 H101 109.5
H99 C240 H101 109.5
H100 C240 H101 109.5
C242 C241 C246 120.0
C242 C241 C71 114.6(4)
C246 C241 C71 125.4(4)
C241 C242 C243 120.0
C241 C242 C249 116.8(4)
C243 C242 C249 123.1(4)
C242 C243 C244 120.0
C242 C243 H208 120.0
C244 C243 H208 120.0
C245 C244 C243 120.0
C245 C244 C247 116.8(6)
C243 C244 C247 123.2(6)
C244 C245 C246 120.0
C244 C245 H209 120.0
C246 C245 H209 120.0
C245 C246 C241 120.0
C245 C246 C248 118.0(4)
C241 C246 C248 121.4(4)
C244 C247 H210 109.5
C244 C247 H211 109.5
H210 C247 H211 109.5
C244 C247 H212 109.5
H210 C247 H212 109.5
H211 C247 H212 109.5
C246 C248 H213 109.5
C246 C248 H214 109.5
H213 C248 H214 109.5
C246 C248 H215 109.5
H213 C248 H215 109.5
H214 C248 H215 109.5
C242 C249 H216 109.5
C242 C249 H217 109.5
H216 C249 H217 109.5
C242 C249 H218 109.5
H216 C249 H218 109.5
H217 C249 H218 109.5
C255 C250 C251 119.3(4)
C255 C250 C78 121.8(4)
C251 C250 C78 118.6(4)
C252 C251 C250 119.1(4)
C252 C251 C258 121.6(4)
C250 C251 C258 119.3(4)
C251 C252 C253 121.7(5)
C251 C252 H219 119.2
C253 C252 H219 119.2
C254 C253 C252 117.2(4)
C254 C253 C256 123.2(5)
C252 C253 C256 119.6(5)
C253 C254 C255 123.9(5)
C253 C254 H220 118.1
C255 C254 H220 118.1
C254 C255 C250 118.8(5)
C254 C255 C257 122.0(5)
C250 C255 C257 119.2(4)
C253 C256 H221 109.5
C253 C256 H222 109.5
H221 C256 H222 109.5
C253 C256 H223 109.5
H221 C256 H223 109.5
H222 C256 H223 109.5
C255 C257 H224 109.5
C255 C257 H225 109.5
H224 C257 H225 109.5
C255 C257 H226 109.5
H224 C257 H226 109.5
H225 C257 H226 109.5
C251 C258 H227 109.5
C251 C258 H228 109.5
H227 C258 H228 109.5
C251 C258 H229 109.5
H227 C258 H229 109.5
H228 C258 H229 109.5
C260 C259 C264 119.6(4)
C260 C259 C153 115.1(5)
C264 C259 C153 125.3(4)
C259 C260 C261 120.0
C259 C260 C267 120.4(5)
C261 C260 C267 119.4(5)
C260 C261 C262 120.3(4)
C260 C261 H293 119.8
C262 C261 H293 119.8
C261 C262 C263 119.8(2)
C261 C262 C265 120.5(5)
C263 C262 C265 119.7(4)
C262 C263 C264 120.0
C262 C263 H294 120.0
C264 C263 H294 120.0
C263 C264 C259 120.2(2)
C263 C264 C266 118.5(4)
C259 C264 C266 121.2(5)
C60B C59B C64B 119.8(2)
C60B C59B C153 136.2(3)
C64B C59B C153 103.5(4)
C59B C60B C61B 120.0
C59B C60B C67B 123.2(6)
C61B C60B C67B 116.7(6)
C62B C61B C60B 120.2(2)
C62B C61B H304 119.9
C60B C61B H304 119.9
C63B C62B C61B 119.9(3)
C63B C62B C65B 120.9(6)
C61B C62B C65B 119.2(6)
C62B C63B C64B 120.0
C62B C63B H305 120.0
C64B C63B H305 120.0
C63B C64B C59B 120.1(3)
C63B C64B C66B 121.0(6)
C59B C64B C66B 118.7(7)
C62B C65B H306 109.5
C62B C65B H307 109.5
H306 C65B H307 109.5
C62B C65B H308 109.5
H306 C65B H308 109.5
H307 C65B H308 109.5
C64B C66B H309 109.5
C64B C66B H310 109.5
H309 C66B H310 109.5
C64B C66B H311 109.5
H309 C66B H311 109.5
H310 C66B H311 109.5
C60B C67B H312 109.5
C60B C67B H313 109.5
H312 C67B H313 109.5
C60B C67B H314 109.5
H312 C67B H314 109.5
H313 C67B H314 109.5
C273 C268 C269 120.1(4)
C273 C268 C158 120.4(4)
C269 C268 C158 119.5(4)
C268 C269 C270 118.1(4)
C268 C269 C275 122.9(4)
C270 C269 C275 119.0(4)
C271 C270 C269 122.1(5)
C271 C270 H193 119.0
C269 C270 H193 119.0
C270 C271 C272 118.6(4)
C270 C271 C274 120.0(5)
C272 C271 C274 121.3(4)
C271 C272 C273 122.2(4)
C271 C272 H194 118.9
C273 C272 H194 118.9
C268 C273 C272 118.8(4)
C268 C273 C276 122.2(4)
C272 C273 C276 118.9(4)
C271 C274 H126 109.5
C271 C274 H127 109.5
H126 C274 H127 109.5
C271 C274 H128 109.5
H126 C274 H128 109.5
H127 C274 H128 109.5
C269 C275 H129 109.5
C269 C275 H130 109.5
H129 C275 H130 109.5
C269 C275 H131 109.5
H129 C275 H131 109.5
H130 C275 H131 109.5
C273 C276 H132 109.5
C273 C276 H133 109.5
H132 C276 H133 109.5
C273 C276 H134 109.5
H132 C276 H134 109.5
H133 C276 H134 109.5
C278 C277 C282 119.8(4)
C278 C277 C127 120.5(4)
C282 C277 C127 119.6(4)
C279 C278 C277 118.0(4)
C279 C278 C284 121.6(5)
C277 C278 C284 120.4(4)
C278 C279 C280 124.3(5)
C278 C279 H195 117.9
C280 C279 H195 117.9
C279 C280 C281 117.4(4)
C279 C280 C283 122.1(5)
C281 C280 C283 120.5(5)
C282 C281 C280 122.8(5)
C282 C281 H196 118.6
C280 C281 H196 118.6
C281 C282 C277 117.5(5)
C281 C282 C285 121.4(4)
C277 C282 C285 121.0(4)
C280 C283 H135 109.5
C280 C283 H136 109.5
H135 C283 H136 109.5
C280 C283 H137 109.5
H135 C283 H137 109.5
H136 C283 H137 109.5
C278 C284 H138 109.5
C278 C284 H139 109.5
H138 C284 H139 109.5
C278 C284 H140 109.5
H138 C284 H140 109.5
H139 C284 H140 109.5
C282 C285 H141 109.5
C282 C285 H142 109.5
H141 C285 H142 109.5
C282 C285 H143 109.5
H141 C285 H143 109.5
H142 C285 H143 109.5
C291 C286 C287 121.2(4)
C291 C286 C138 120.1(4)
C287 C286 C138 118.7(4)
C288 C287 C286 119.7(4)
C288 C287 C293 118.4(4)
C286 C287 C293 121.7(4)
C289 C288 C287 119.6(4)
C290 C289 C288 119.9(4)
C290 C289 C292 120.3(5)
C288 C289 C292 119.8(5)
C289 C290 C291 121.6(4)
C286 C291 C290 117.8(4)
C286 C291 C294 122.1(4)
C290 C291 C294 120.1(4)
C289 C292 H144 109.5
C289 C292 H145 109.5
H144 C292 H145 109.5
C289 C292 H146 109.5
H144 C292 H146 109.5
H145 C292 H146 109.5
C287 C293 H147 109.5
C287 C293 H148 109.5
H147 C293 H148 109.5
C287 C293 H149 109.5
H147 C293 H149 109.5
H148 C293 H149 109.5
C291 C294 H150 109.5
C291 C294 H151 109.5
H150 C294 H151 109.5
C291 C294 H152 109.5
H150 C294 H152 109.5
H151 C294 H152 109.5
C296 C295 C300 120.6(4)
C296 C295 C143 121.1(4)
C300 C295 C143 118.3(4)
C295 C296 C297 120.0(4)
C295 C296 C302 123.2(4)
C297 C296 C302 116.8(4)
C298 C297 C296 119.7(4)
C299 C298 C297 120.3(4)
C299 C298 C301 119.6(4)
C297 C298 C301 119.9(4)
C298 C299 C300 120.5(4)
C299 C300 C295 118.8(4)
C299 C300 C303 118.6(4)
C295 C300 C303 122.5(4)
C298 C301 H153 109.5
C298 C301 H154 109.5
H153 C301 H154 109.5
C298 C301 H155 109.5
H153 C301 H155 109.5
H154 C301 H155 109.5
C296 C302 H156 109.5
C296 C302 H157 109.5
H156 C302 H157 109.5
C296 C302 H158 109.5
H156 C302 H158 109.5
H157 C302 H158 109.5
C300 C303 H159 109.5
C300 C303 H160 109.5
H159 C303 H160 109.5
C300 C303 H161 109.5
H159 C303 H161 109.5
H160 C303 H161 109.5
C305 C304 C309 120.5(4)
C305 C304 C92 119.6(4)
C309 C304 C92 119.8(4)
C306 C305 C304 119.1(5)
C306 C305 C312 120.1(5)
C304 C305 C312 120.7(4)
C305 C306 C307 120.8(5)
C308 C307 C306 120.6(4)
C308 C307 C310 117.8(6)
C306 C307 C310 121.4(5)
C307 C308 C309 121.4(5)
C308 C309 C304 117.5(5)
C308 C309 C311 121.0(5)
C304 C309 C311 121.4(4)
C307 C310 H162 109.5
C307 C310 H163 109.5
H162 C310 H163 109.5
C307 C310 H164 109.5
H162 C310 H164 109.5
H163 C310 H164 109.5
C309 C311 H165 109.5
C309 C311 H166 109.5
H165 C311 H166 109.5
C309 C311 H167 109.5
H165 C311 H167 109.5
H166 C311 H167 109.5
C305 C312 H168 109.5
C305 C312 H169 109.5
H168 C312 H169 109.5
C305 C312 H170 109.5
H168 C312 H170 109.5
H169 C312 H170 109.5
C318 C313 C314 120.0(4)
C318 C313 C99 120.2(4)
C314 C313 C99 119.8(5)
C315 C314 C313 117.5(5)
C315 C314 C321 121.8(5)
C313 C314 C321 120.7(4)
C316 C315 C314 124.2(5)
C316 C315 H191 117.9
C314 C315 H191 117.9
C315 C316 C317 117.4(5)
C315 C316 C319 122.1(6)
C317 C316 C319 120.5(6)
C318 C317 C316 122.6(5)
C318 C317 H192 118.7
C316 C317 H192 118.7
C317 C318 C313 118.3(5)
C317 C318 C320 119.3(5)
C313 C318 C320 122.4(4)
C316 C319 H171 109.5
C316 C319 H172 109.5
H171 C319 H172 109.5
C316 C319 H173 109.5
H171 C319 H173 109.5
H172 C319 H173 109.5
C318 C320 H174 109.5
C318 C320 H175 109.5
H174 C320 H175 109.5
C318 C320 H176 109.5
H174 C320 H176 109.5
H175 C320 H176 109.5
C314 C321 H177 109.5
C314 C321 H178 109.5
H177 C321 H178 109.5
C314 C321 H179 109.5
H177 C321 H179 109.5
H178 C321 H179 109.5
C323 C322 C327 116.6(5)
C323 C322 C106 121.3(5)
C327 C322 C106 122.1(4)
C322 C323 C324 121.3(5)
C322 C323 C329 120.6(5)
C324 C323 C329 118.0(5)
C325 C324 C323 119.4(5)
C325 C324 H189 120.3
C323 C324 H189 120.3
C324 C325 C326 119.2(5)
C324 C325 C328 121.7(5)
C326 C325 C328 119.1(5)
C325 C326 C327 122.4(6)
C325 C326 H190 118.8
C327 C326 H190 118.8
C322 C327 C326 120.9(5)
C322 C327 C330 119.3(5)
C326 C327 C330 119.7(6)
C325 C328 H180 109.5
C325 C328 H181 109.5
H180 C328 H181 109.5
C325 C328 H182 109.5
H180 C328 H182 109.5
H181 C328 H182 109.5
C323 C329 H183 109.5
C323 C329 H184 109.5
H183 C329 H184 109.5
C323 C329 H185 109.5
H183 C329 H185 109.5
H184 C329 H185 109.5
C327 C330 H186 109.5
C327 C330 H187 109.5
H186 C330 H187 109.5
C327 C330 H188 109.5
H186 C330 H188 109.5
H187 C330 H188 109.5
C332 C331 C336 120.0
C332 C331 C113 120.6(2)
C336 C331 C113 119.4(2)
C331 C332 C333 120.0
C331 C332 C338 119.5(2)
C333 C332 C338 120.4(2)
C332 C333 C334 120.0
C332 C333 H197 120.0
C334 C333 H197 120.0
C335 C334 C333 120.0
C335 C334 C337 117.4(4)
C333 C334 C337 122.6(3)
C336 C335 C334 120.0
C336 C335 H198 120.0
C334 C335 H198 120.0
C335 C336 C331 120.0
C335 C336 C339 117.4(2)
C331 C336 C339 122.5(2)
C334 C337 H199 109.5
C334 C337 H200 109.5
H199 C337 H200 109.5
C334 C337 H201 109.5
H199 C337 H201 109.5
H200 C337 H201 109.5
C332 C338 H202 109.5
C332 C338 H203 109.5
H202 C338 H203 109.5
C332 C338 H204 109.5
H202 C338 H204 109.5
H203 C338 H204 109.5
C336 C339 H205 109.5
C336 C339 H206 109.5
H205 C339 H206 109.5
C336 C339 H207 109.5
H205 C339 H207 109.5
H206 C339 H207 109.5
C341 C340 C345 121.5(4)
C341 C340 C115 118.5(3)
C345 C340 C115 119.9(4)
C340 C341 C342 117.6(4)
C340 C341 C347 122.0(4)
C342 C341 C347 120.3(4)
C343 C342 C341 121.8(5)
C343 C342 H233 119.1
C341 C342 H233 119.1
C344 C343 C342 118.2(4)
C344 C343 C346 122.0(5)
C342 C343 C346 119.8(5)
C345 C344 C343 123.1(4)
C345 C344 H234 118.5
C343 C344 H234 118.5
C344 C345 C340 117.7(5)
C344 C345 C348 120.5(4)
C340 C345 C348 121.8(4)
C343 C346 H235 109.5
C343 C346 H236 109.5
H235 C346 H236 109.5
C343 C346 H237 109.5
H235 C346 H237 109.5
H236 C346 H237 109.5
C341 C347 H238 109.5
C341 C347 H239 109.5
H238 C347 H239 109.5
C341 C347 H240 109.5
H238 C347 H240 109.5
H239 C347 H240 109.5
C345 C348 H241 109.5
C345 C348 H242 109.5
H241 C348 H242 109.5
C345 C348 H243 109.5
H241 C348 H243 109.5
H242 C348 H243 109.5
C351 C349 C350 105.9(3)
C351 C349 C35 113.5(3)
C350 C349 C35 110.7(3)
C351 C349 C352 110.3(3)
C350 C349 C352 107.8(3)
C35 C349 C352 108.5(3)
N1 C350 C349 178.4(4)
N2 C351 C349 178.6(5)
C353 C352 C43 112.3(3)
C353 C352 C354 107.4(3)
C43 C352 C354 111.4(3)
C353 C352 C349 104.6(3)
C43 C352 C349 112.1(3)
C354 C352 C349 108.6(3)
N3 C353 C352 175.0(5)
N4 C354 C352 177.1(5)
C356 C355 C357 108.1(3)
C356 C355 C148 113.0(3)
C357 C355 C148 111.9(4)
C356 C355 C358 107.4(3)
C357 C355 C358 106.1(3)
C148 C355 C358 109.9(3)
N5 C356 C355 177.5(5)
N6 C357 C355 179.2(5)
C360 C358 C359 107.8(3)
C360 C358 C85 111.3(3)
C359 C358 C85 111.2(4)
C360 C358 C355 107.6(4)
C359 C358 C355 108.0(3)
C85 C358 C355 110.7(3)
N7 C359 C358 176.6(5)
N8 C360 C358 177.4(5)

loop_
_geom_bond_atom_site_label_1
_geom_bond_atom_site_label_2
_geom_bond_distance
C1 C2 1.372(5)
C1 C6 1.374(5)
C1 C170 1.520(5)
C2 C3 1.406(5)
C2 H1 0.9300
C3 C4 1.410(5)
C3 C12 1.482(5)
C4 C5 1.405(5)
C4 C42 1.436(5)
C5 C6 1.385(5)
C5 C31 1.457(5)
C6 H2 0.9300
C7 C8 1.371(5)
C7 C12 1.395(5)
C7 H3 0.9300
C8 C9 1.387(5)
C8 C178 1.503(5)
C9 C10 1.407(5)
C9 H4 0.9300
C10 C11 1.406(5)
C10 C13 1.475(5)
C11 C12 1.414(5)
C11 C37 1.441(5)
C13 C14 1.385(5)
C13 C18 1.402(5)
C14 C15 1.397(5)
C14 H5 0.9300
C15 C16 1.378(5)
C15 C187 1.507(5)
C16 C17 1.390(5)
C16 H6 0.9300
C17 C18 1.413(5)
C17 C19 1.469(5)
C18 C38 1.434(5)
C19 C20 1.378(5)
C19 C24 1.423(5)
C20 C21 1.415(5)
C20 H7 0.9300
C21 C22 1.394(5)
C21 C196 1.481(5)
C22 C23 1.388(5)
C22 H8 0.9300
C23 C24 1.436(5)
C23 C26 1.474(5)
C24 C39 1.425(5)
C25 C26 1.387(5)
C25 C40 1.419(5)
C25 C30 1.431(5)
C26 C27 1.415(5)
C27 C28 1.384(5)
C27 H9 0.9300
C28 C29 1.395(5)
C28 C205 1.505(5)
C29 C30 1.383(5)
C29 H10 0.9300
C30 C33 1.452(5)
C31 C32 1.415(5)
C31 C36 1.424(5)
C32 C33 1.396(5)
C32 C41 1.422(5)
C33 C34 1.389(5)
C34 C35 1.379(5)
C34 H11 0.9300
C35 C36 1.388(5)
C35 C349 1.507(5)
C36 H12 0.9300
C37 C38 1.405(5)
C37 C42 1.413(5)
C38 C39 1.428(5)
C39 C40 1.404(5)
C40 C41 1.419(5)
C41 C42 1.432(5)
C43 C48 1.398(5)
C43 C44 1.419(5)
C43 C352 1.488(5)
C44 C45 1.382(6)
C44 H13 0.9300
C45 C46 1.410(5)
C45 C54 1.492(5)
C46 C47 1.384(5)
C46 C79 1.479(5)
C47 C48 1.423(5)
C47 C74 1.452(5)
C48 H14 0.9300
C49 C54 1.369(6)
C49 C50 1.379(6)
C49 H15 0.9300
C50 C51 1.410(6)
C50 C214 1.485(6)
C51 C52 1.395(6)
C51 H16 0.9300
C52 C55 1.419(6)
C52 C53 1.420(6)
C53 C54 1.415(6)
C53 C80 1.437(6)
C55 C56 1.426(6)
C55 C60 1.438(6)
C56 C57 1.359(6)
C56 H17 0.9300
C57 C58 1.393(6)
C57 C223 1.505(6)
C58 C59 1.390(6)
C58 H18 0.9300
C59 C60 1.380(6)
C59 C62 1.507(6)
C60 C81 1.469(5)
C61 C66 1.392(6)
C61 C62 1.398(6)
C61 C82 1.427(6)
C62 C63 1.377(6)
C63 C64 1.366(7)
C63 H19 0.9300
C64 C65 1.398(6)
C64 C232 1.496(7)
C65 C66 1.414(6)
C65 H20 0.9300
C66 C69 1.468(6)
C67 C72 1.377(6)
C67 C68 1.435(6)
C67 C76 1.444(6)
C68 C69 1.394(6)
C68 C83 1.439(6)
C69 C70 1.386(6)
C70 C71 1.352(7)
C70 H21 0.9300
C71 C72 1.382(7)
C71 C241 1.547(6)
C72 H22 0.9300
C73 C78 1.376(5)
C73 C74 1.413(5)
C73 H23 0.9300
C74 C75 1.414(5)
C75 C76 1.400(5)
C75 C84 1.433(5)
C76 C77 1.405(5)
C77 C78 1.417(5)
C77 H24 0.9300
C78 C250 1.476(5)
C79 C80 1.402(5)
C79 C84 1.408(5)
C80 C81 1.407(6)
C81 C82 1.410(6)
C82 C83 1.437(5)
C83 C84 1.421(5)
C85 C90 1.381(6)
C85 C86 1.384(5)
C85 C358 1.520(6)
C86 C87 1.397(5)
C86 H114 0.9300
C87 C88 1.414(5)
C87 C117 1.464(5)
C88 C122 1.416(5)
C88 C89 1.430(5)
C89 C90 1.380(6)
C89 C96 1.450(6)
C90 H115 0.9300
C91 C92 1.382(6)
C91 C96 1.398(5)
C91 H125 0.9300
C92 C93 1.392(6)
C92 C304 1.487(6)
C93 C94 1.395(5)
C93 H116 0.9300
C94 C95 1.408(6)
C94 C97 1.459(6)
C95 C96 1.397(6)
C95 C123 1.459(5)
C97 C98 1.376(6)
C97 C102 1.428(5)
C98 C99 1.380(6)
C98 H117 0.9300
C99 C100 1.414(6)
C99 C313 1.485(6)
C100 C101 1.383(6)
C100 H118 0.9300
C101 C102 1.423(6)
C101 C104 1.467(5)
C102 C124 1.438(5)
C103 C108 1.409(5)
C103 C104 1.434(5)
C103 C125 1.448(5)
C104 C105 1.384(6)
C105 C106 1.368(6)
C105 H119 0.9300
C106 C107 1.390(6)
C106 C322 1.508(6)
C107 C108 1.378(6)
C107 H120 0.9300
C108 C111 1.471(5)
C109 C114 1.403(5)
C109 C110 1.420(5)
C109 C119 1.443(5)
C110 C111 1.426(5)
C110 C126 1.431(5)
C111 C112 1.393(5)
C112 C113 1.389(6)
C112 H121 0.9300
C113 C114 1.365(5)
C113 C331 1.502(4)
C114 H122 0.9300
C115 C120 1.390(5)
C115 C116 1.394(5)
C115 C340 1.503(6)
C116 C117 1.399(5)
C116 H123 0.9300
C117 C118 1.390(5)
C118 C119 1.433(5)
C118 C121 1.454(5)
C119 C120 1.392(5)
C120 H124 0.9300
C121 C126 1.396(5)
C121 C122 1.422(5)
C122 C123 1.421(5)
C123 C124 1.404(5)
C124 C125 1.436(5)
C125 C126 1.400(5)
C127 C128 1.381(5)
C127 C132 1.402(6)
C127 C277 1.477(6)
C128 C129 1.406(5)
C128 H102 0.9300
C129 C130 1.413(5)
C129 C162 1.464(5)
C130 C131 1.398(5)
C130 C163 1.450(5)
C131 C132 1.376(5)
C131 C134 1.466(5)
C132 H103 0.9300
C133 C138 1.396(5)
C133 C134 1.403(5)
C133 H104 0.9300
C134 C135 1.411(5)
C135 C136 1.430(5)
C135 C168 1.431(5)
C136 C137 1.377(5)
C136 C139 1.455(5)
C137 C138 1.392(5)
C137 H105 0.9300
C138 C286 1.503(5)
C139 C144 1.398(5)
C139 C140 1.415(5)
C140 C141 1.407(5)
C140 C167 1.462(5)
C141 C142 1.391(5)
C141 C150 1.501(5)
C142 C143 1.377(5)
C142 H106 0.9300
C143 C144 1.381(5)
C143 C295 1.506(5)
C144 H107 0.9300
C145 C150 1.383(6)
C145 C146 1.411(5)
C145 C166 1.441(5)
C146 C147 1.398(6)
C146 C155 1.467(6)
C147 C148 1.372(6)
C147 H108 0.9300
C148 C149 1.381(5)
C148 C355 1.523(6)
C149 C150 1.389(5)
C149 H109 0.9300
C151 C152 1.392(6)
C151 C156 1.404(6)
C151 C160 1.437(6)
C152 C153 1.413(7)
C152 H110 0.9300
C153 C154 1.361(7)
C153 C259 1.585(8)
C153 C59B 1.601(8)
C154 C155 1.396(6)
C154 H111 0.9300
C155 C156 1.409(6)
C156 C165 1.439(5)
C157 C158 1.405(5)
C157 C162 1.406(6)
C157 H112 0.9300
C158 C159 1.369(6)
C158 C268 1.500(6)
C159 C160 1.397(6)
C159 H113 0.9300
C160 C161 1.421(5)
C161 C162 1.387(6)
C161 C164 1.456(5)
C163 C164 1.416(5)
C163 C168 1.420(5)
C164 C165 1.402(5)
C165 C166 1.405(5)
C166 C167 1.404(5)
C167 C168 1.417(5)
C169 C170 1.375(5)
C169 C174 1.394(5)
C169 C176 1.504(6)
C170 C171 1.384(6)
C171 C172 1.396(5)
C171 C177 1.510(6)
C172 C173 1.382(6)
C172 H25 0.9300
C173 C174 1.405(6)
C173 C175 1.514(6)
C174 H26 0.9300
C175 H42 0.9600
C175 H43 0.9600
C175 H44 0.9600
C176 H45 0.9600
C176 H46 0.9600
C176 H47 0.9600
C177 H48 0.9600
C177 H49 0.9600
C177 H50 0.9600
C178 C179 1.384(5)
C178 C183 1.401(5)
C179 C180 1.411(5)
C179 C186 1.512(6)
C180 C181 1.378(6)
C180 H27 0.9300
C181 C182 1.355(6)
C181 C184 1.502(6)
C182 C183 1.396(5)
C182 H28 0.9300
C183 C185 1.517(6)
C184 H51 0.9600
C184 H52 0.9600
C184 H53 0.9600
C185 H54 0.9600
C185 H55 0.9600
C185 H56 0.9600
C186 H57 0.9600
C186 H58 0.9600
C186 H59 0.9600
C187 C192 1.391(5)
C187 C188 1.393(6)
C188 C189 1.390(6)
C188 C195 1.536(6)
C189 C190 1.405(6)
C189 H29 0.9300
C190 C191 1.384(6)
C190 C193 1.509(6)
C191 C192 1.408(5)
C191 H30 0.9300
C192 C194 1.480(6)
C193 H60 0.9600
C193 H61 0.9600
C193 H62 0.9600
C194 H63 0.9600
C194 H64 0.9600
C194 H65 0.9600
C195 H66 0.9600
C195 H67 0.9600
C195 H68 0.9600
C196 C201 1.402(6)
C196 C197 1.424(6)
C197 C198 1.391(5)
C197 C203 1.477(6)
C198 C199 1.395(6)
C198 H31 0.9300
C199 C200 1.377(7)
C199 C202 1.540(6)
C200 C201 1.390(6)
C200 H32 0.9300
C201 C204 1.502(6)
C202 H69 0.9600
C202 H70 0.9600
C202 H71 0.9600
C203 H72 0.9600
C203 H73 0.9600
C203 H74 0.9600
C204 H75 0.9600
C204 H76 0.9600
C204 H77 0.9600
C205 C210 1.386(5)
C205 C206 1.431(6)
C206 C207 1.371(6)
C206 C212 1.503(6)
C207 C208 1.392(6)
C207 H244 0.9300
C208 C209 1.365(6)
C208 C211 1.523(6)
C209 C210 1.404(5)
C209 H245 0.9300
C210 C213 1.472(6)
C211 H246 0.9600
C211 H247 0.9600
C211 H248 0.9600
C212 H249 0.9600
C212 H250 0.9600
C212 H251 0.9600
C213 H252 0.9600
C213 H253 0.9600
C213 H254 0.9600
C214 C219 1.372(7)
C214 C215 1.387(6)
C215 C216 1.390(6)
C215 C222 1.505(7)
C216 C217 1.394(8)
C216 H33 0.9300
C217 C218 1.353(7)
C217 C220 1.527(7)
C218 C219 1.422(7)
C218 H34 0.9300
C219 C221 1.534(7)
C220 H78 0.9600
C220 H79 0.9600
C220 H80 0.9600
C221 H81 0.9600
C221 H82 0.9600
C221 H83 0.9600
C222 H84 0.9600
C222 H85 0.9600
C222 H86 0.9600
C223 C224 1.421(8)
C223 C228 1.421(8)
C224 C225 1.377(7)
C224 C231 1.487(8)
C225 C226 1.439(8)
C225 H35 0.9300
C226 C227 1.382(8)
C226 C229 1.510(7)
C227 C228 1.406(7)
C227 H36 0.9300
C228 C230 1.493(8)
C229 H87 0.9600
C229 H88 0.9600
C229 H89 0.9600
C230 H90 0.9600
C230 H91 0.9600
C230 H92 0.9600
C231 H93 0.9600
C231 H94 0.9600
C231 H95 0.9600
C232 C237 1.374(7)
C232 C233 1.374(7)
C233 C234 1.365(6)
C233 C240 1.523(7)
C234 C235 1.399(6)
C234 H37 0.9300
C235 C236 1.352(8)
C235 C505 1.479(7)
C236 C237 1.399(8)
C236 H38 0.9300
C237 C239 1.507(9)
C505 H96 0.9600
C505 H97 0.9600
C505 H98 0.9600
C239 H230 0.9600
C239 H231 0.9600
C239 H232 0.9600
C240 H99 0.9600
C240 H100 0.9600
C240 H101 0.9600
C241 C242 1.3900
C241 C246 1.3900
C242 C243 1.3900
C242 C249 1.553(9)
C243 C244 1.3900
C243 H208 0.9300
C244 C245 1.3900
C244 C247 1.479(8)
C245 C246 1.3900
C245 H209 0.9300
C246 C248 1.686(11)
C247 H210 0.9600
C247 H211 0.9600
C247 H212 0.9600
C248 H213 0.9600
C248 H214 0.9600
C248 H215 0.9600
C249 H216 0.9600
C249 H217 0.9600
C249 H218 0.9600
C250 C255 1.386(6)
C250 C251 1.416(6)
C251 C252 1.377(6)
C251 C258 1.518(6)
C252 C253 1.395(7)
C252 H219 0.9300
C253 C254 1.360(7)
C253 C256 1.508(6)
C254 C255 1.371(6)
C254 H220 0.9300
C255 C257 1.524(7)
C256 H221 0.9600
C256 H222 0.9600
C256 H223 0.9600
C257 H224 0.9600
C257 H225 0.9600
C257 H226 0.9600
C258 H227 0.9600
C258 H228 0.9600
C258 H229 0.9600
C259 C260 1.3900
C259 C264 1.410(9)
C260 C261 1.3900
C260 C267 1.525(10)
C261 C262 1.404(8)
C261 H293 0.9300
C262 C263 1.3900
C262 C265 1.513(7)
C263 C264 1.3900
C263 H294 0.9300
C264 C266 1.517(8)
C265 H295 0.9600
C265 H296 0.9600
C265 H297 0.9600
C266 H298 0.9600
C266 H299 0.9600
C266 H300 0.9600
C267 H301 0.9600
C267 H302 0.9600
C267 H303 0.9600
C59B C60B 1.3900
C59B C64B 1.375(8)
C60B C61B 1.3900
C60B C67B 1.487(12)
C61B C62B 1.372(10)
C61B H304 0.9300
C62B C63B 1.3900
C62B C65B 1.606(12)
C63B C64B 1.3900
C63B H305 0.9300
C64B C66B 1.494(17)
C65B H306 0.9600
C65B H307 0.9600
C65B H308 0.9600
C66B H309 0.9600
C66B H310 0.9600
C66B H311 0.9600
C67B H312 0.9600
C67B H313 0.9600
C67B H314 0.9600
C268 C273 1.393(6)
C268 C269 1.396(7)
C269 C270 1.426(6)
C269 C275 1.537(6)
C270 C271 1.349(6)
C270 H193 0.9300
C271 C272 1.379(7)
C271 C274 1.519(6)
C272 C273 1.395(6)
C272 H194 0.9300
C273 C276 1.497(6)
C274 H126 0.9600
C274 H127 0.9600
C274 H128 0.9600
C275 H129 0.9600
C275 H130 0.9600
C275 H131 0.9600
C276 H132 0.9600
C276 H133 0.9600
C276 H134 0.9600
C277 C278 1.417(6)
C277 C282 1.447(6)
C278 C279 1.359(6)
C278 C284 1.528(7)
C279 C280 1.379(7)
C279 H195 0.9300
C280 C281 1.393(7)
C280 C283 1.511(6)
C281 C282 1.378(6)
C281 H196 0.9300
C282 C285 1.483(7)
C283 H135 0.9600
C283 H136 0.9600
C283 H137 0.9600
C284 H138 0.9600
C284 H139 0.9600
C284 H140 0.9600
C285 H141 0.9600
C285 H142 0.9600
C285 H143 0.9600
C286 C291 1.386(6)
C286 C287 1.398(6)
C287 C288 1.396(6)
C287 C293 1.511(6)
C288 C289 1.394(7)
C289 C290 1.373(7)
C289 C292 1.498(6)
C290 C291 1.411(5)
C291 C294 1.489(6)
C292 H144 0.9600
C292 H145 0.9600
C292 H146 0.9600
C293 H147 0.9600
C293 H148 0.9600
C293 H149 0.9600
C294 H150 0.9600
C294 H151 0.9600
C294 H152 0.9600
C295 C296 1.378(5)
C295 C300 1.401(5)
C296 C297 1.401(6)
C296 C302 1.495(6)
C297 C298 1.386(6)
C298 C299 1.380(6)
C298 C301 1.551(6)
C299 C300 1.400(6)
C300 C303 1.509(6)
C301 H153 0.9600
C301 H154 0.9600
C301 H155 0.9600
C302 H156 0.9600
C302 H157 0.9600
C302 H158 0.9600
C303 H159 0.9600
C303 H160 0.9600
C303 H161 0.9600
C304 C305 1.411(6)
C304 C309 1.420(7)
C305 C306 1.384(6)
C305 C312 1.472(7)
C306 C307 1.389(8)
C307 C308 1.360(8)
C307 C310 1.563(7)
C308 C309 1.417(6)
C309 C311 1.465(7)
C310 H162 0.9600
C310 H163 0.9600
C310 H164 0.9600
C311 H165 0.9600
C311 H166 0.9600
C311 H167 0.9600
C312 H168 0.9600
C312 H169 0.9600
C312 H170 0.9600
C313 C318 1.403(7)
C313 C314 1.425(7)
C314 C315 1.400(7)
C314 C321 1.507(7)
C315 C316 1.338(7)
C315 H191 0.9300
C316 C317 1.408(7)
C316 C319 1.496(7)
C317 C318 1.387(7)
C317 H192 0.9300
C318 C320 1.479(7)
C319 H171 0.9600
C319 H172 0.9600
C319 H173 0.9600
C320 H174 0.9600
C320 H175 0.9600
C320 H176 0.9600
C321 H177 0.9600
C321 H178 0.9600
C321 H179 0.9600
C322 C323 1.344(7)
C322 C327 1.370(7)
C323 C324 1.458(7)
C323 C329 1.508(7)
C324 C325 1.325(7)
C324 H189 0.9300
C325 C326 1.325(7)
C325 C328 1.550(7)
C326 C327 1.390(7)
C326 H190 0.9300
C327 C330 1.491(9)
C328 H180 0.9600
C328 H181 0.9600
C328 H182 0.9600
C329 H183 0.9600
C329 H184 0.9600
C329 H185 0.9600
C330 H186 0.9600
C330 H187 0.9600
C330 H188 0.9600
C331 C332 1.3900
C331 C336 1.3900
C332 C333 1.3900
C332 C338 1.528(6)
C333 C334 1.3900
C333 H197 0.9300
C334 C335 1.3900
C334 C337 1.541(5)
C335 C336 1.3900
C335 H198 0.9300
C336 C339 1.494(5)
C337 H199 0.9600
C337 H200 0.9600
C337 H201 0.9600
C338 H202 0.9600
C338 H203 0.9600
C338 H204 0.9600
C339 H205 0.9600
C339 H206 0.9600
C339 H207 0.9600
C340 C341 1.381(6)
C340 C345 1.416(6)
C341 C342 1.406(6)
C341 C347 1.484(6)
C342 C343 1.383(6)
C342 H233 0.9300
C343 C344 1.375(7)
C343 C346 1.528(7)
C344 C345 1.365(6)
C344 H234 0.9300
C345 C348 1.536(7)
C346 H235 0.9600
C346 H236 0.9600
C346 H237 0.9600
C347 H238 0.9600
C347 H239 0.9600
C347 H240 0.9600
C348 H241 0.9600
C348 H242 0.9600
C348 H243 0.9600
C349 C351 1.472(6)
C349 C350 1.504(5)
C349 C352 1.626(6)
C350 N1 1.129(5)
C351 N2 1.127(5)
C352 C353 1.488(6)
C352 C354 1.489(6)
C353 N3 1.140(5)
C354 N4 1.130(5)
C355 C356 1.487(6)
C355 C357 1.518(6)
C355 C358 1.611(6)
C356 N5 1.130(5)
C357 N6 1.127(5)
C358 C360 1.457(6)
C358 C359 1.487(6)
C359 N7 1.145(5)
C360 N8 1.165(5)

loop_
_platon_squeeze_void_nr
_platon_squeeze_void_average_x
_platon_squeeze_void_average_y
_platon_squeeze_void_average_z
_platon_squeeze_void_volume
_platon_squeeze_void_count_electrons
_platon_squeeze_void_content
1 0.000 0.000 0.000 395 142 ' '
2 0.000 0.500 0.000 219 70 ' '
3 0.069 0.538 0.500 2307 681 ' '
4 0.000 0.000 0.500 390 140 ' '
5 0.500 0.000 1.000 1346 376 ' '
6 0.302 0.673 0.756 164 70 ' '
7 0.241 0.358 0.107 7 1 ' '
8 0.247 0.974 0.647 7 1 ' '
9 0.698 0.327 0.244 164 69 ' '
10 0.753 0.026 0.353 7 2 ' '
11 0.759 0.642 0.893 7 1 ' '
